data_7239317
loop_
_publ_author_name
'Mathur, Pradeep'
'Rai, Dhirendra K.'
'Ji, Radhe Shyam'
'Pathak, Biswarup'
'Boodida, Sathyanarayana'
'Mobin, Shaikh M.'

_publ_section_title
;
 Structural and electrochemical aspects of
 tris(ferrocenyl/phenyl-ethynyl)phosphine ligated chalcogen bridged iron
 carbonyl clusters
;
_journal_issue 48
_journal_name_full 'RSC Advances'
_journal_page_first 26025
_journal_paper_doi 10.1039/c3ra44788j
_journal_volume 3
_journal_year 2013
_chemical_formula_sum 'C79 H54 Fe9 O7 P2 Se2'
_chemical_formula_weight 1837.73
_space_group_IT_number 14
_space_group_name_Hall '-P 2ybc'
_space_group_name_H-M_alt 'P 1 21/c 1'
_symmetry_cell_setting monoclinic
_symmetry_space_group_name_H-M 'P 1 21/c 1'
_atom_sites_solution_hydrogens geom
_atom_sites_solution_primary direct
_atom_sites_solution_secondary difmap
_audit_creation_method SHELXL-97
_cell_angle_alpha 90.00
_cell_angle_beta 103.375(5)
_cell_angle_gamma 90.00
_cell_formula_units_Z 4
_cell_length_a 13.7660(8)
_cell_length_b 34.2279(15)
_cell_length_c 16.4303(8)
_cell_measurement_reflns_used 6320
_cell_measurement_temperature 150(2)
_cell_measurement_theta_max 32.7268
_cell_measurement_theta_min 3.2602
_cell_volume 7531.7(7)
_computing_cell_refinement 'CrysAlis RED, Oxford Diffraction Ltd.,'
_computing_data_collection 'CrysAlis CCD, Oxford Diffraction Ltd.,'
_computing_data_reduction 'CrysAlis RED, Oxford Diffraction Ltd.,'
_computing_molecular_graphics Ortep3
_computing_publication_material Shelx97
_computing_structure_refinement 'SHELXL-97 (Sheldrick, 1997)'
_computing_structure_solution 'SHELXS-97 (Sheldrick, 1997)'
_diffrn_ambient_temperature 150(2)
_diffrn_detector_area_resol_mean 15.9948
_diffrn_measured_fraction_theta_full 0.998
_diffrn_measured_fraction_theta_max 0.998
_diffrn_measurement_device_type 'OXFORD DIFFRACTION XCALIBUR-S'
_diffrn_measurement_method \w/q-scan
_diffrn_radiation_monochromator graphite
_diffrn_radiation_source 'Enhance (Mo) X-ray Source'
_diffrn_radiation_type MoK\a
_diffrn_radiation_wavelength 0.71073
_diffrn_reflns_av_R_equivalents 0.1179
_diffrn_reflns_av_sigmaI/netI 0.1095
_diffrn_reflns_limit_h_max 16
_diffrn_reflns_limit_h_min -15
_diffrn_reflns_limit_k_max 40
_diffrn_reflns_limit_k_min -40
_diffrn_reflns_limit_l_max 19
_diffrn_reflns_limit_l_min -19
_diffrn_reflns_number 59406
_diffrn_reflns_theta_full 25.00
_diffrn_reflns_theta_max 25.00
_diffrn_reflns_theta_min 3.27
_exptl_absorpt_coefficient_mu 2.741
_exptl_absorpt_correction_T_max 0.5140
_exptl_absorpt_correction_T_min 0.4223
_exptl_absorpt_correction_type multi-scan
_exptl_absorpt_process_details
;
CrysAlis RED, Oxford Diffraction Ltd.,
Version 1.171.31.7 (release 18-10-2006 CrysAlis171 .NET)
(compiled Oct 18 2006,16:28:17)
Empirical absorption correction using spherical harmonics,
implemented in SCALE3 ABSPACK scaling algorithm.
;
_exptl_crystal_colour BLACK
_exptl_crystal_density_diffrn 1.621
_exptl_crystal_density_method 'not measured'
_exptl_crystal_description BLOCK
_exptl_crystal_F_000 3664
_exptl_crystal_size_max 0.38
_exptl_crystal_size_mid 0.33
_exptl_crystal_size_min 0.28
_refine_diff_density_max 3.696
_refine_diff_density_min -0.896
_refine_diff_density_rms 0.140
_refine_ls_extinction_method none
_refine_ls_goodness_of_fit_ref 1.012
_refine_ls_hydrogen_treatment RIDING
_refine_ls_matrix_type full
_refine_ls_number_parameters 884
_refine_ls_number_reflns 13244
_refine_ls_number_restraints 0
_refine_ls_restrained_S_all 1.012
_refine_ls_R_factor_all 0.1778
_refine_ls_R_factor_gt 0.1017
_refine_ls_shift/su_max 0.629
_refine_ls_shift/su_mean 0.019
_refine_ls_structure_factor_coef Fsqd
_refine_ls_weighting_details 'calc w=1/[\s^2^(Fo^2^)+(0.1305P)^2^+43.9076P] where P=(Fo^2^+2Fc^2^)/3'
_refine_ls_weighting_scheme calc
_refine_ls_wR_factor_gt 0.2500
_refine_ls_wR_factor_ref 0.3051
_reflns_number_gt 6990
_reflns_number_total 13244
_reflns_threshold_expression >2sigma(I)
_cod_data_source_file c3ra44788j.txt
_cod_data_source_block pm362
_cod_depositor_comments
;
The following automatic conversions were performed:

data item '_symmetry_cell_setting' value 'Monoclinic' was changed to
'monoclinic' in accordance with the
/home/saulius/struct/COD-crude-data/automatic-downloads/DataCite-retrospective/RSC/depositions/lib/dictionaries/cif_core.dic
dictionary named 'cif_core.dic' version 2.4.2 last updated on
2011-04-26.

Automatic conversion script
Id: cif_fix_values 6909 2019-04-08 15:41:33Z antanas 
;
_cod_original_sg_symbol_H-M 'P 21/c'
_cod_database_code 7239317

loop_
_symmetry_equiv_pos_as_xyz
'x, y, z'
'-x, y+1/2, -z+1/2'
'-x, -y, -z'
'x, -y-1/2, z-1/2'

loop_
_atom_site_label
_atom_site_type_symbol
_atom_site_fract_x
_atom_site_fract_y
_atom_site_fract_z
_atom_site_U_iso_or_equiv
_atom_site_adp_type
_atom_site_occupancy
_atom_site_symmetry_multiplicity
_atom_site_calc_flag
_atom_site_refinement_flags
Fe1 Fe 0.91162(15) 0.07252(5) 1.07875(11) 0.0577(5) Uani 1 1 d .
Fe2 Fe 0.78439(14) 0.08278(6) 0.93540(12) 0.0626(5) Uani 1 1 d .
Fe3 Fe 0.94225(15) 0.07524(5) 0.87102(11) 0.0585(5) Uani 1 1 d .
Fe4 Fe 0.45517(14) 0.07902(6) 1.15915(13) 0.0637(5) Uani 1 1 d .
Fe5 Fe 1.16223(14) 0.08167(6) 1.46159(12) 0.0671(6) Uani 1 1 d .
Fe6 Fe 1.0531(3) 0.25205(10) 1.0426(2) 0.1518(17) Uani 1 1 d .
Fe7 Fe 0.6609(2) 0.25033(7) 0.70524(19) 0.1019(9) Uani 1 1 d .
Fe8 Fe 0.66798(13) 0.07808(6) 0.47926(11) 0.0597(5) Uani 1 1 d .
Fe9 Fe 1.35362(16) 0.11458(8) 0.78681(17) 0.0963(9) Uani 1 1 d .
Se1 Se 0.90061(10) 0.03013(4) 0.96396(8) 0.0553(4) Uani 1 1 d .
Se2 Se 0.93144(10) 0.11942(4) 0.97867(8) 0.0591(4) Uani 1 1 d .
P1 P 0.8693(3) 0.11715(10) 1.1601(2) 0.0558(8) Uani 1 1 d .
P2 P 0.9404(2) 0.12420(10) 0.7812(2) 0.0519(8) Uani 1 1 d .
O1 O 1.1226(9) 0.0679(4) 1.1596(7) 0.110(4) Uani 1 1 d .
O2 O 0.8482(11) 0.0133(3) 1.1827(8) 0.117(4) Uani 1 1 d .
O3 O 0.6488(8) 0.0421(4) 1.0179(6) 0.094(4) Uani 1 1 d .
O4 O 0.6950(9) 0.0609(4) 0.7624(7) 0.117(5) Uani 1 1 d .
O5 O 0.6749(11) 0.1561(4) 0.9366(10) 0.136(5) Uani 1 1 d .
O6 O 0.9202(13) 0.0176(4) 0.7372(7) 0.135(5) Uani 1 1 d .
O7 O 1.1590(8) 0.0682(4) 0.9352(8) 0.118(5) Uani 1 1 d .
C1 C 1.0412(12) 0.0691(4) 1.1281(9) 0.075(4) Uani 1 1 d .
C2 C 0.8738(11) 0.0361(4) 1.1419(10) 0.075(4) Uani 1 1 d .
C3 C 0.7042(11) 0.0580(4) 0.9893(8) 0.067(4) Uani 1 1 d .
C4 C 0.7370(12) 0.0701(5) 0.8291(10) 0.088(5) Uani 1 1 d .
C5 C 0.7187(11) 0.1275(5) 0.9348(11) 0.084(5) Uani 1 1 d .
C6 C 0.9278(13) 0.0402(4) 0.7885(10) 0.081(4) Uani 1 1 d .
C7 C 1.0752(13) 0.0712(4) 0.9096(10) 0.074(4) Uani 1 1 d .
C8 C 0.7415(10) 0.1212(4) 1.1579(8) 0.059(3) Uani 1 1 d .
C9 C 0.6545(10) 0.1212(3) 1.1514(7) 0.054(3) Uani 1 1 d .
C10 C 0.9229(10) 0.1101(4) 1.2642(9) 0.066(4) Uani 1 1 d .
C11 C 0.9661(10) 0.0993(4) 1.3352(9) 0.065(4) Uani 1 1 d .
C12 C 0.9015(10) 0.1658(4) 1.1432(9) 0.065(4) Uani 1 1 d .
C13 C 0.9227(10) 0.1963(4) 1.1212(8) 0.063(3) Uani 1 1 d .
C14 C 0.8730(10) 0.1661(4) 0.7915(9) 0.072(4) Uani 1 1 d .
C15 C 0.8230(13) 0.1940(4) 0.7971(9) 0.080(4) Uani 1 1 d .
C16 C 0.8915(9) 0.1124(4) 0.6737(9) 0.064(4) Uani 1 1 d .
C17 C 0.8570(10) 0.1023(4) 0.6066(9) 0.063(3) Uani 1 1 d .
C18 C 1.0581(10) 0.1413(4) 0.7801(8) 0.063(3) Uani 1 1 d .
C19 C 1.1458(11) 0.1481(4) 0.7825(9) 0.069(4) Uani 1 1 d .
C20 C 0.5483(10) 0.1236(4) 1.1488(8) 0.065(3) Uani 1 1 d .
C21 C 0.5034(11) 0.1304(4) 1.2170(10) 0.073(4) Uani 1 1 d .
H21 H 0.5364 0.1335 1.2742 0.088 Uiso 1 1 calc R
C22 C 0.4001(12) 0.1317(4) 1.1826(15) 0.103(6) Uani 1 1 d .
H22 H 0.3512 0.1355 1.2142 0.123 Uiso 1 1 calc R
C23 C 0.3784(13) 0.1265(6) 1.0948(13) 0.108(6) Uani 1 1 d .
H23 H 0.3141 0.1273 1.0579 0.130 Uiso 1 1 calc R
C24 C 0.4701(10) 0.1199(4) 1.0725(10) 0.075(4) Uani 1 1 d .
H24 H 0.4791 0.1141 1.0181 0.090 Uiso 1 1 calc R
C25 C 0.3659(13) 0.0324(5) 1.1271(14) 0.104(6) Uani 1 1 d .
H25 H 0.3002 0.0332 1.0927 0.125 Uiso 1 1 calc R
C26 C 0.3892(15) 0.0363(5) 1.2139(14) 0.102(6) Uani 1 1 d .
H26 H 0.3439 0.0398 1.2491 0.123 Uiso 1 1 calc R
C27 C 0.4958(17) 0.0336(5) 1.2390(11) 0.102(6) Uani 1 1 d .
H27 H 0.5347 0.0351 1.2948 0.122 Uiso 1 1 calc R
C28 C 0.5332(12) 0.0284(4) 1.1670(11) 0.082(4) Uani 1 1 d .
H28 H 0.6014 0.0260 1.1654 0.099 Uiso 1 1 calc R
C29 C 0.4511(13) 0.0275(5) 1.0981(11) 0.087(5) Uani 1 1 d .
H29 H 0.4539 0.0241 1.0413 0.105 Uiso 1 1 calc R
C30 C 1.0126(9) 0.0875(4) 1.4191(8) 0.062(3) Uani 1 1 d .
C31 C 1.0370(9) 0.0491(4) 1.4459(10) 0.069(4) Uani 1 1 d .
H31 H 1.0246 0.0261 1.4126 0.082 Uiso 1 1 calc R
C32 C 1.0825(12) 0.0511(6) 1.5299(11) 0.091(5) Uani 1 1 d .
H32 H 1.1058 0.0293 1.5648 0.110 Uiso 1 1 calc R
C33 C 1.0891(10) 0.0899(6) 1.5558(9) 0.082(5) Uani 1 1 d .
H33 H 1.1171 0.0991 1.6107 0.098 Uiso 1 1 calc R
C34 C 1.0476(10) 0.1126(4) 1.4872(8) 0.068(4) Uani 1 1 d .
H34 H 1.0434 0.1403 1.4863 0.082 Uiso 1 1 calc R
C35 C 1.2466(15) 0.0558(7) 1.3899(15) 0.105(6) Uani 1 1 d .
H35 H 1.2290 0.0327 1.3577 0.126 Uiso 1 1 calc R
C36 C 1.2989(13) 0.0579(8) 1.4731(18) 0.119(7) Uani 1 1 d .
H36 H 1.3251 0.0360 1.5066 0.143 Uiso 1 1 calc R
C37 C 1.3078(12) 0.0972(9) 1.5011(13) 0.115(7) Uani 1 1 d .
H37 H 1.3366 0.1067 1.5557 0.138 Uiso 1 1 calc R
C38 C 1.2651(14) 0.1180(6) 1.4310(14) 0.106(6) Uani 1 1 d .
H38 H 1.2627 0.1457 1.4285 0.127 Uiso 1 1 calc R
C39 C 1.2255(13) 0.0935(8) 1.3637(12) 0.110(7) Uani 1 1 d .
H39 H 1.1903 0.1015 1.3096 0.132 Uiso 1 1 calc R
C40 C 0.9454(13) 0.2338(5) 1.0935(11) 0.085(5) Uani 1 1 d .
C41 C 0.9943(14) 0.2660(5) 1.1401(10) 0.092(5) Uani 1 1 d .
H41 H 1.0204 0.2655 1.1989 0.111 Uiso 1 1 calc R
C42 C 1.000(2) 0.2973(6) 1.0924(14) 0.153(11) Uani 1 1 d .
H42 H 1.0387 0.3203 1.1069 0.184 Uiso 1 1 calc R
C43 C 0.929(2) 0.2873(8) 1.0101(15) 0.149(9) Uani 1 1 d .
H43 H 0.9036 0.3050 0.9658 0.179 Uiso 1 1 calc R
C44 C 0.908(2) 0.2464(5) 1.0107(15) 0.141(9) Uani 1 1 d .
H44 H 0.8757 0.2309 0.9645 0.169 Uiso 1 1 calc R
C45 C 1.194(3) 0.2388(8) 1.0960(18) 0.69(10) Uani 1 1 d G
H45 H 1.2253 0.2429 1.1533 0.827 Uiso 1 1 calc R
C46 C 1.1855(18) 0.2653(8) 1.0347(19) 0.33(4) Uani 1 1 d G
H46 H 1.2092 0.2914 1.0409 0.392 Uiso 1 1 calc R
C47 C 1.137(3) 0.2484(12) 0.963(2) 0.44(5) Uani 1 1 d G
H47 H 1.1209 0.2605 0.9097 0.523 Uiso 1 1 calc R
C48 C 1.116(2) 0.2116(10) 0.980(3) 0.43(6) Uani 1 1 d G
H48 H 1.0825 0.1929 0.9410 0.513 Uiso 1 1 calc R
C49 C 1.152(3) 0.2056(6) 1.062(3) 0.45(5) Uani 1 1 d G
H49 H 1.1469 0.1820 1.0916 0.537 Uiso 1 1 calc R
C50 C 0.7669(13) 0.2292(5) 0.8016(11) 0.091(5) Uani 1 1 d .
C51 C 0.6771(16) 0.2332(6) 0.8254(13) 0.133(8) Uani 1 1 d .
H51 H 0.6400 0.2129 0.8432 0.160 Uiso 1 1 calc R
C52 C 0.650(2) 0.2740(7) 0.8183(15) 0.153(11) Uani 1 1 d .
H52 H 0.5936 0.2855 0.8322 0.184 Uiso 1 1 calc R
C53 C 0.720(2) 0.2928(6) 0.7885(14) 0.138(9) Uani 1 1 d .
H53 H 0.7200 0.3200 0.7772 0.165 Uiso 1 1 calc R
C54 C 0.7922(16) 0.2668(5) 0.7768(10) 0.105(6) Uani 1 1 d .
H54 H 0.8490 0.2730 0.7557 0.126 Uiso 1 1 calc R
C55 C 0.584(3) 0.2120(9) 0.6230(19) 0.172(12) Uani 1 1 d .
H55 H 0.5703 0.1859 0.6363 0.207 Uiso 1 1 calc R
C56 C 0.530(2) 0.2400(10) 0.628(2) 0.186(14) Uani 1 1 d .
H56 H 0.4700 0.2386 0.6473 0.223 Uiso 1 1 calc R
C57 C 0.567(3) 0.2729(8) 0.6022(19) 0.166(13) Uani 1 1 d .
H57 H 0.5382 0.2983 0.5971 0.199 Uiso 1 1 calc R
C58 C 0.655(3) 0.2620(13) 0.5849(15) 0.157(11) Uani 1 1 d .
H58 H 0.7020 0.2786 0.5677 0.189 Uiso 1 1 calc R
C59 C 0.664(2) 0.2223(13) 0.597(2) 0.167(13) Uani 1 1 d .
H59 H 0.7169 0.2059 0.5887 0.201 Uiso 1 1 calc R
C60 C 0.8164(9) 0.0883(5) 0.5232(9) 0.068(4) Uani 1 1 d .
C61 C 0.7789(10) 0.1107(5) 0.4512(8) 0.075(4) Uani 1 1 d .
H61 H 0.7806 0.1385 0.4493 0.090 Uiso 1 1 calc R
C62 C 0.7378(11) 0.0863(6) 0.3815(10) 0.080(5) Uani 1 1 d .
H62 H 0.7062 0.0942 0.3263 0.096 Uiso 1 1 calc R
C63 C 0.7541(11) 0.0485(7) 0.4119(10) 0.097(6) Uani 1 1 d .
H63 H 0.7363 0.0257 0.3789 0.117 Uiso 1 1 calc R
C64 C 0.8015(10) 0.0482(5) 0.4998(9) 0.075(4) Uani 1 1 d .
H64 H 0.8191 0.0260 0.5349 0.090 Uiso 1 1 calc R
C65 C 0.6017(11) 0.0959(5) 0.5717(9) 0.078(4) Uani 1 1 d .
H65 H 0.6356 0.1084 0.6218 0.094 Uiso 1 1 calc R
C66 C 0.5555(10) 0.1138(4) 0.4956(10) 0.075(4) Uani 1 1 d .
H66 H 0.5513 0.1413 0.4869 0.090 Uiso 1 1 calc R
C67 C 0.5176(9) 0.0868(5) 0.4362(9) 0.076(4) Uani 1 1 d .
H67 H 0.4838 0.0919 0.3799 0.091 Uiso 1 1 calc R
C68 C 0.5380(10) 0.0495(5) 0.4738(11) 0.081(4) Uani 1 1 d .
H68 H 0.5213 0.0251 0.4468 0.098 Uiso 1 1 calc R
C69 C 0.5868(10) 0.0551(6) 0.5576(9) 0.080(5) Uani 1 1 d .
H69 H 0.6066 0.0350 0.5981 0.096 Uiso 1 1 calc R
C70 C 1.2477(10) 0.1560(5) 0.7855(11) 0.088(5) Uani 1 1 d .
C71 C 1.2888(13) 0.1580(6) 0.7139(15) 0.137(9) Uani 1 1 d .
H71 H 1.2553 0.1539 0.6572 0.164 Uiso 1 1 calc R
C72 C 1.3912(17) 0.1673(8) 0.746(3) 0.209(19) Uani 1 1 d .
H72 H 1.4369 0.1739 0.7127 0.251 Uiso 1 1 calc R
C73 C 1.4146(17) 0.1654(8) 0.833(2) 0.167(13) Uani 1 1 d .
H73 H 1.4790 0.1679 0.8692 0.200 Uiso 1 1 calc R
C74 C 1.3271(12) 0.1593(5) 0.8558(16) 0.136(9) Uani 1 1 d .
H74 H 1.3207 0.1575 0.9120 0.163 Uiso 1 1 calc R
C75 C 1.3286(16) 0.0653(6) 0.7156(12) 0.120(7) Uani 1 1 d .
H75 H 1.2934 0.0634 0.6587 0.144 Uiso 1 1 calc R
C76 C 1.4334(17) 0.0725(7) 0.7464(16) 0.136(9) Uani 1 1 d .
H76 H 1.4803 0.0769 0.7130 0.163 Uiso 1 1 calc R
C77 C 1.4550(14) 0.0718(5) 0.8338(14) 0.106(6) Uani 1 1 d .
H77 H 1.5192 0.0749 0.8701 0.128 Uiso 1 1 calc R
C78 C 1.3640(15) 0.0658(5) 0.8590(11) 0.097(5) Uani 1 1 d .
H78 H 1.3558 0.0647 0.9148 0.117 Uiso 1 1 calc R
C79 C 1.2887(13) 0.0619(5) 0.7856(11) 0.090(5) Uani 1 1 d .
H79 H 1.2201 0.0574 0.7840 0.108 Uiso 1 1 calc R

loop_
_atom_site_aniso_label
_atom_site_aniso_U_11
_atom_site_aniso_U_22
_atom_site_aniso_U_33
_atom_site_aniso_U_23
_atom_site_aniso_U_13
_atom_site_aniso_U_12
Fe1 0.0699(13) 0.0521(11) 0.0562(11) 0.0018(8) 0.0246(9) -0.0006(9)
Fe2 0.0503(11) 0.0726(13) 0.0646(12) 0.0094(10) 0.0125(9) 0.0004(9)
Fe3 0.0710(13) 0.0557(11) 0.0543(11) 0.0004(9) 0.0255(9) 0.0072(9)
Fe4 0.0508(11) 0.0722(13) 0.0708(13) -0.0111(10) 0.0196(10) -0.0096(9)
Fe5 0.0439(11) 0.0987(16) 0.0614(12) -0.0081(11) 0.0177(9) 0.0022(10)
Fe6 0.185(4) 0.138(3) 0.173(3) -0.078(3) 0.126(3) -0.091(3)
Fe7 0.101(2) 0.0812(17) 0.138(2) 0.0422(16) 0.0574(18) 0.0328(14)
Fe8 0.0433(10) 0.0861(14) 0.0506(10) 0.0038(10) 0.0126(8) -0.0026(9)
Fe9 0.0468(12) 0.128(2) 0.115(2) 0.0474(17) 0.0191(12) 0.0038(12)
Se1 0.0663(9) 0.0450(7) 0.0531(7) 0.0024(6) 0.0105(6) 0.0037(6)
Se2 0.0714(9) 0.0536(8) 0.0580(8) -0.0013(6) 0.0265(7) -0.0059(6)
P1 0.056(2) 0.058(2) 0.058(2) -0.0028(16) 0.0218(16) -0.0036(16)
P2 0.0451(18) 0.062(2) 0.0501(18) 0.0055(15) 0.0150(15) 0.0048(15)
O1 0.061(7) 0.175(13) 0.086(8) -0.011(8) 0.001(6) 0.018(7)
O2 0.173(13) 0.084(8) 0.107(9) 0.031(7) 0.059(9) -0.011(8)
O3 0.081(7) 0.133(10) 0.077(7) -0.031(7) 0.038(6) -0.046(7)
O4 0.081(8) 0.201(14) 0.060(7) 0.006(8) -0.004(6) -0.028(8)
O5 0.131(12) 0.099(10) 0.191(15) 0.042(10) 0.063(10) 0.052(9)
O6 0.232(17) 0.092(9) 0.067(7) -0.012(7) 0.008(9) 0.022(10)
O7 0.046(7) 0.187(14) 0.114(10) 0.038(9) 0.007(6) 0.012(7)
C1 0.064(10) 0.087(11) 0.070(10) -0.013(8) 0.008(8) 0.007(8)
C2 0.083(11) 0.071(10) 0.075(10) -0.008(8) 0.027(8) -0.001(8)
C3 0.072(10) 0.074(9) 0.054(8) 0.005(7) 0.016(7) -0.008(8)
C4 0.073(11) 0.130(15) 0.060(10) 0.004(10) 0.015(8) -0.013(10)
C5 0.057(9) 0.096(12) 0.101(12) 0.014(10) 0.022(8) 0.003(9)
C6 0.112(13) 0.066(10) 0.061(9) 0.006(8) 0.015(9) 0.024(9)
C7 0.077(11) 0.069(9) 0.079(10) 0.006(8) 0.022(9) -0.002(8)
C8 0.051(8) 0.070(9) 0.057(8) -0.001(7) 0.016(6) 0.001(6)
C9 0.052(8) 0.057(8) 0.052(7) -0.007(6) 0.013(6) 0.005(6)
C10 0.051(8) 0.077(10) 0.074(10) -0.001(8) 0.023(7) -0.003(7)
C11 0.049(8) 0.082(10) 0.072(10) -0.017(8) 0.029(7) -0.006(7)
C12 0.060(9) 0.073(10) 0.069(9) 0.000(7) 0.029(7) -0.008(7)
C13 0.066(9) 0.064(9) 0.066(9) -0.011(7) 0.025(7) -0.007(7)
C14 0.059(9) 0.082(10) 0.083(10) 0.023(8) 0.030(7) 0.021(8)
C15 0.106(13) 0.066(10) 0.076(10) 0.022(8) 0.039(9) 0.013(9)
C16 0.044(8) 0.092(10) 0.058(9) 0.005(8) 0.020(7) -0.004(7)
C17 0.052(8) 0.087(10) 0.052(8) 0.002(7) 0.015(7) -0.001(7)
C18 0.048(8) 0.070(9) 0.070(9) 0.010(7) 0.014(7) -0.004(7)
C19 0.063(10) 0.066(9) 0.071(9) 0.025(7) 0.005(7) 0.003(7)
C20 0.061(9) 0.070(9) 0.063(8) 0.005(7) 0.012(7) -0.001(7)
C21 0.079(11) 0.056(8) 0.094(11) -0.016(8) 0.040(9) -0.006(7)
C22 0.056(10) 0.070(10) 0.20(2) -0.009(12) 0.065(12) -0.002(8)
C23 0.059(11) 0.143(17) 0.115(15) 0.005(14) 0.006(10) 0.013(10)
C24 0.043(8) 0.100(11) 0.079(10) 0.013(8) 0.006(7) -0.006(7)
C25 0.076(12) 0.091(12) 0.149(18) -0.039(12) 0.034(12) -0.034(9)
C26 0.098(14) 0.085(12) 0.147(18) -0.034(12) 0.075(13) -0.039(10)
C27 0.143(18) 0.081(12) 0.084(12) -0.013(9) 0.033(12) -0.023(11)
C28 0.080(11) 0.075(10) 0.105(13) -0.004(9) 0.048(10) 0.001(8)
C29 0.080(12) 0.098(12) 0.085(11) -0.019(9) 0.022(10) -0.020(9)
C30 0.053(8) 0.085(10) 0.054(8) -0.002(7) 0.025(6) -0.002(7)
C31 0.045(8) 0.077(10) 0.085(11) 0.019(8) 0.019(7) 0.008(7)
C32 0.078(11) 0.116(15) 0.084(12) 0.035(11) 0.029(9) 0.029(10)
C33 0.056(9) 0.138(16) 0.057(9) 0.004(10) 0.025(7) 0.029(9)
C34 0.062(9) 0.089(10) 0.055(8) -0.024(8) 0.015(7) 0.005(7)
C35 0.079(13) 0.15(2) 0.102(16) -0.022(14) 0.040(12) 0.010(13)
C36 0.045(10) 0.17(2) 0.16(2) 0.021(18) 0.053(13) 0.020(12)
C37 0.038(9) 0.21(2) 0.103(16) -0.038(17) 0.023(9) -0.028(12)
C38 0.085(13) 0.130(16) 0.104(15) 0.004(14) 0.024(12) -0.025(12)
C39 0.055(10) 0.20(2) 0.079(13) -0.002(16) 0.026(9) -0.028(14)
C40 0.105(13) 0.075(11) 0.084(11) 0.004(9) 0.045(10) -0.010(9)
C41 0.152(16) 0.068(10) 0.072(10) -0.019(9) 0.054(11) -0.033(10)
C42 0.28(3) 0.098(15) 0.107(16) -0.044(13) 0.093(19) -0.090(18)
C43 0.21(3) 0.14(2) 0.109(17) 0.026(16) 0.060(18) 0.022(19)
C44 0.24(3) 0.066(12) 0.129(18) -0.029(12) 0.077(18) -0.071(15)
C45 1.4(2) 0.039(15) 0.31(6) 0.03(2) -0.35(10) 0.08(5)
C46 0.22(4) 0.40(6) 0.45(7) -0.32(6) 0.26(5) -0.17(4)
C47 0.48(10) 0.56(11) 0.41(8) -0.21(7) 0.41(8) -0.13(8)
C48 0.41(7) 0.32(6) 0.72(12) -0.37(7) 0.48(8) -0.30(6)
C49 0.34(6) 0.27(6) 0.87(16) -0.20(7) 0.43(9) -0.02(5)
C50 0.100(13) 0.071(10) 0.127(14) 0.017(10) 0.074(11) 0.015(9)
C51 0.147(19) 0.140(18) 0.136(17) 0.070(14) 0.080(15) 0.080(15)
C52 0.20(3) 0.120(17) 0.17(2) 0.060(16) 0.12(2) 0.106(18)
C53 0.23(3) 0.077(13) 0.128(18) 0.035(12) 0.079(18) 0.063(16)
C54 0.18(2) 0.073(11) 0.080(11) 0.022(9) 0.059(12) 0.042(12)
C55 0.24(4) 0.10(2) 0.20(3) 0.025(18) 0.10(3) 0.01(2)
C56 0.17(3) 0.10(2) 0.30(4) -0.06(2) 0.08(3) 0.007(19)
C57 0.18(3) 0.080(16) 0.19(3) -0.004(16) -0.05(2) 0.056(18)
C58 0.15(3) 0.20(3) 0.102(17) 0.02(2) 0.001(18) -0.06(2)
C59 0.12(2) 0.22(4) 0.15(3) -0.02(2) 0.014(18) 0.09(2)
C60 0.042(8) 0.094(11) 0.064(9) 0.010(8) 0.009(6) -0.001(7)
C61 0.053(8) 0.116(12) 0.055(8) 0.023(9) 0.010(7) -0.010(8)
C62 0.052(9) 0.123(14) 0.063(10) 0.010(10) 0.010(7) -0.009(9)
C63 0.052(9) 0.160(18) 0.078(11) -0.053(12) 0.013(8) -0.003(10)
C64 0.054(9) 0.091(11) 0.081(10) 0.007(9) 0.017(8) 0.007(8)
C65 0.059(9) 0.119(14) 0.059(9) 0.003(9) 0.017(7) 0.001(9)
C66 0.064(9) 0.069(9) 0.093(11) 0.001(9) 0.018(9) 0.010(7)
C67 0.037(7) 0.127(14) 0.062(9) -0.001(10) 0.010(6) -0.012(8)
C68 0.054(9) 0.096(12) 0.098(12) -0.005(10) 0.026(8) -0.019(8)
C69 0.054(9) 0.133(15) 0.054(9) 0.004(9) 0.017(7) -0.011(9)
C70 0.046(9) 0.102(12) 0.116(13) 0.049(10) 0.019(9) 0.001(8)
C71 0.066(12) 0.17(2) 0.18(2) 0.108(17) 0.049(13) 0.014(12)
C72 0.064(16) 0.20(3) 0.38(5) 0.17(3) 0.08(2) 0.017(16)
C73 0.062(14) 0.15(2) 0.27(4) 0.08(2) -0.003(19) 0.012(13)
C74 0.048(10) 0.106(14) 0.22(2) 0.062(15) -0.045(13) -0.023(9)
C75 0.096(15) 0.18(2) 0.085(13) 0.000(13) 0.020(11) 0.029(14)
C76 0.093(16) 0.20(2) 0.135(19) 0.051(17) 0.062(14) 0.042(15)
C77 0.069(12) 0.123(15) 0.124(17) 0.038(13) 0.017(11) 0.027(10)
C78 0.121(16) 0.095(13) 0.073(11) 0.021(9) 0.014(11) 0.017(11)
C79 0.088(12) 0.098(12) 0.095(13) 0.014(10) 0.041(11) 0.010(9)

loop_
_atom_type_symbol
_atom_type_description
_atom_type_scat_dispersion_real
_atom_type_scat_dispersion_imag
_atom_type_scat_source
C C 0.0033 0.0016 'International Tables Vol C Tables 4.2.6.8 and 6.1.1.4'
H H 0.0000 0.0000 'International Tables Vol C Tables 4.2.6.8 and 6.1.1.4'
O O 0.0106 0.0060 'International Tables Vol C Tables 4.2.6.8 and 6.1.1.4'
P P 0.1023 0.0942 'International Tables Vol C Tables 4.2.6.8 and 6.1.1.4'
Se Se -0.0929 2.2259 'International Tables Vol C Tables 4.2.6.8 and 6.1.1.4'
Fe Fe 0.3463 0.8444 'International Tables Vol C Tables 4.2.6.8 and 6.1.1.4'

loop_
_geom_angle_atom_site_label_1
_geom_angle_atom_site_label_2
_geom_angle_atom_site_label_3
_geom_angle
C2 Fe1 C1 94.9(7)
C2 Fe1 P1 88.7(5)
C1 Fe1 P1 98.5(5)
C2 Fe1 Se1 93.6(5)
C1 Fe1 Se1 101.3(5)
P1 Fe1 Se1 159.86(14)
C2 Fe1 Se2 169.2(5)
C1 Fe1 Se2 95.6(5)
P1 Fe1 Se2 92.33(11)
Se1 Fe1 Se2 81.81(7)
C2 Fe1 Fe2 113.3(5)
C1 Fe1 Fe2 144.0(5)
P1 Fe1 Fe2 103.81(12)
Se1 Fe1 Fe2 57.03(7)
Se2 Fe1 Fe2 56.06(7)
C4 Fe2 C5 97.8(8)
C4 Fe2 C3 104.2(7)
C5 Fe2 C3 92.3(7)
C4 Fe2 Se2 121.6(5)
C5 Fe2 Se2 86.8(5)
C3 Fe2 Se2 133.9(4)
C4 Fe2 Se1 94.9(6)
C5 Fe2 Se1 166.0(5)
C3 Fe2 Se1 90.4(5)
Se2 Fe2 Se1 81.47(7)
C4 Fe2 Fe1 150.8(6)
C5 Fe2 Fe1 110.8(6)
C3 Fe2 Fe1 81.4(4)
Se2 Fe2 Fe1 56.47(7)
Se1 Fe2 Fe1 56.05(6)
C4 Fe2 Fe3 74.4(5)
C5 Fe2 Fe3 123.2(5)
C3 Fe2 Fe3 144.5(5)
Se2 Fe2 Fe3 56.05(7)
Se1 Fe2 Fe3 55.09(6)
Fe1 Fe2 Fe3 84.59(8)
C6 Fe3 C7 98.2(7)
C6 Fe3 P2 91.2(5)
C7 Fe3 P2 98.4(5)
C6 Fe3 Se1 92.9(5)
C7 Fe3 Se1 95.9(5)
P2 Fe3 Se1 164.45(12)
C6 Fe3 Se2 169.9(6)
C7 Fe3 Se2 91.1(5)
P2 Fe3 Se2 91.22(11)
Se1 Fe3 Se2 82.29(7)
C6 Fe3 Fe2 114.3(6)
C7 Fe3 Fe2 137.0(5)
P2 Fe3 Fe2 107.91(11)
Se1 Fe3 Fe2 56.85(7)
Se2 Fe3 Fe2 55.68(6)
C25 Fe4 C29 39.9(6)
C25 Fe4 C28 67.7(7)
C29 Fe4 C28 40.6(6)
C25 Fe4 C27 67.8(8)
C29 Fe4 C27 67.9(7)
C28 Fe4 C27 40.6(6)
C25 Fe4 C20 159.6(8)
C29 Fe4 C20 124.1(6)
C28 Fe4 C20 108.2(6)
C27 Fe4 C20 123.1(7)
C25 Fe4 C22 121.5(7)
C29 Fe4 C22 154.3(8)
C28 Fe4 C22 164.6(9)
C27 Fe4 C22 128.2(8)
C20 Fe4 C22 67.5(6)
C25 Fe4 C26 40.3(7)
C29 Fe4 C26 68.2(7)
C28 Fe4 C26 69.0(7)
C27 Fe4 C26 41.3(7)
C20 Fe4 C26 159.0(8)
C22 Fe4 C26 109.3(7)
C25 Fe4 C21 157.2(7)
C29 Fe4 C21 162.4(6)
C28 Fe4 C21 126.7(7)
C27 Fe4 C21 110.4(7)
C20 Fe4 C21 40.9(5)
C22 Fe4 C21 40.4(6)
C26 Fe4 C21 123.0(7)
C25 Fe4 C24 121.0(8)
C29 Fe4 C24 104.3(7)
C28 Fe4 C24 119.5(6)
C27 Fe4 C24 156.9(7)
C20 Fe4 C24 42.0(5)
C22 Fe4 C24 68.1(7)
C26 Fe4 C24 158.1(8)
C21 Fe4 C24 70.1(6)
C25 Fe4 C23 106.1(8)
C29 Fe4 C23 118.3(8)
C28 Fe4 C23 153.7(8)
C27 Fe4 C23 162.9(8)
C20 Fe4 C23 68.1(6)
C22 Fe4 C23 40.2(7)
C26 Fe4 C23 123.8(8)
C21 Fe4 C23 68.7(7)
C24 Fe4 C23 40.0(6)
C34 Fe5 C36 161.1(10)
C34 Fe5 C31 68.4(6)
C36 Fe5 C31 122.6(9)
C34 Fe5 C37 123.8(8)
C36 Fe5 C37 41.0(8)
C31 Fe5 C37 159.4(9)
C34 Fe5 C30 40.6(5)
C36 Fe5 C30 157.4(10)
C31 Fe5 C30 40.6(5)
C37 Fe5 C30 159.2(10)
C34 Fe5 C32 66.8(7)
C36 Fe5 C32 110.6(8)
C31 Fe5 C32 39.8(6)
C37 Fe5 C32 125.3(9)
C30 Fe5 C32 66.8(6)
C34 Fe5 C38 110.7(8)
C36 Fe5 C38 65.3(9)
C31 Fe5 C38 158.3(8)
C37 Fe5 C38 39.3(8)
C30 Fe5 C38 124.4(8)
C32 Fe5 C38 161.3(9)
C34 Fe5 C39 123.8(9)
C36 Fe5 C39 66.1(9)
C31 Fe5 C39 121.1(7)
C37 Fe5 C39 68.3(8)
C30 Fe5 C39 107.1(7)
C32 Fe5 C39 157.2(9)
C38 Fe5 C39 40.0(7)
C34 Fe5 C35 157.5(8)
C36 Fe5 C35 40.1(8)
C31 Fe5 C35 105.7(8)
C37 Fe5 C35 69.3(8)
C30 Fe5 C35 120.9(8)
C32 Fe5 C35 123.3(9)
C38 Fe5 C35 66.4(9)
C39 Fe5 C35 39.3(8)
C34 Fe5 C33 39.5(5)
C36 Fe5 C33 126.5(9)
C31 Fe5 C33 67.6(7)
C37 Fe5 C33 110.1(7)
C30 Fe5 C33 67.0(5)
C32 Fe5 C33 39.8(7)
C38 Fe5 C33 126.4(8)
C39 Fe5 C33 160.3(10)
C35 Fe5 C33 160.1(9)
C44 Fe6 C40 42.1(8)
C44 Fe6 C46 159.5(12)
C40 Fe6 C46 158.3(11)
C44 Fe6 C42 74.6(9)
C40 Fe6 C42 71.5(8)
C46 Fe6 C42 107.1(10)
C44 Fe6 C47 123.1(13)
C40 Fe6 C47 153.3(11)
C46 Fe6 C47 40.7(6)
C42 Fe6 C47 131.9(14)
C44 Fe6 C41 70.3(8)
C40 Fe6 C41 41.9(6)
C46 Fe6 C41 124.2(10)
C42 Fe6 C41 39.2(7)
C47 Fe6 C41 164.5(11)
C44 Fe6 C45 158.3(12)
C40 Fe6 C45 119.7(11)
C46 Fe6 C45 40.1(6)
C42 Fe6 C45 114.5(12)
C47 Fe6 C45 66.9(9)
C41 Fe6 C45 103.6(11)
C44 Fe6 C48 109.1(11)
C40 Fe6 C48 116.8(10)
C46 Fe6 C48 66.5(9)
C42 Fe6 C48 171.1(13)
C47 Fe6 C48 39.3(7)
C41 Fe6 C48 149.4(14)
C45 Fe6 C48 65.1(9)
C44 Fe6 C43 41.8(8)
C40 Fe6 C43 68.7(8)
C46 Fe6 C43 126.1(12)
C42 Fe6 C43 44.0(9)
C47 Fe6 C43 116.8(16)
C41 Fe6 C43 66.8(8)
C45 Fe6 C43 156.1(12)
C48 Fe6 C43 134.0(16)
C44 Fe6 C49 124.0(11)
C40 Fe6 C49 102.7(9)
C46 Fe6 C49 65.9(9)
C42 Fe6 C49 146.4(15)
C47 Fe6 C49 65.4(9)
C41 Fe6 C49 115.3(12)
C45 Fe6 C49 38.5(6)
C48 Fe6 C49 38.1(6)
C43 Fe6 C49 165.3(13)
C56 Fe7 C58 65.3(13)
C56 Fe7 C54 173.4(12)
C58 Fe7 C54 110.4(10)
C56 Fe7 C55 36.1(10)
C58 Fe7 C55 64.5(11)
C54 Fe7 C55 147.9(13)
C56 Fe7 C57 39.2(11)
C58 Fe7 C57 39.5(11)
C54 Fe7 C57 134.3(13)
C55 Fe7 C57 63.4(11)
C56 Fe7 C53 136.2(11)
C58 Fe7 C53 116.1(12)
C54 Fe7 C53 40.0(7)
C55 Fe7 C53 172.1(14)
C57 Fe7 C53 111.6(9)
C56 Fe7 C59 63.8(11)
C58 Fe7 C59 39.9(11)
C54 Fe7 C59 116.6(11)
C55 Fe7 C59 38.1(11)
C57 Fe7 C59 65.8(10)
C53 Fe7 C59 147.2(16)
C56 Fe7 C51 116.9(13)
C58 Fe7 C51 173.2(16)
C54 Fe7 C51 68.1(8)
C55 Fe7 C51 113.1(11)
C57 Fe7 C51 146.1(14)
C53 Fe7 C51 67.2(9)
C59 Fe7 C51 134.3(14)
C56 Fe7 C50 145.3(12)
C58 Fe7 C50 134.5(14)
C54 Fe7 C50 41.3(6)
C55 Fe7 C50 117.8(11)
C57 Fe7 C50 173.6(14)
C53 Fe7 C50 67.9(7)
C59 Fe7 C50 110.9(9)
C51 Fe7 C50 40.1(6)
C56 Fe7 C52 113.8(12)
C58 Fe7 C52 144.8(15)
C54 Fe7 C52 66.5(9)
C55 Fe7 C52 137.0(14)
C57 Fe7 C52 116.0(11)
C53 Fe7 C52 38.1(9)
C59 Fe7 C52 174.4(17)
C51 Fe7 C52 41.3(7)
C50 Fe7 C52 67.9(7)
C68 Fe8 C61 163.8(6)
C68 Fe8 C60 154.8(7)
C61 Fe8 C60 40.4(5)
C68 Fe8 C65 68.5(7)
C61 Fe8 C65 119.7(7)
C60 Fe8 C65 105.7(6)
C68 Fe8 C66 66.7(6)
C61 Fe8 C66 109.5(7)
C60 Fe8 C66 125.5(6)
C65 Fe8 C66 40.3(6)
C68 Fe8 C69 40.2(6)
C61 Fe8 C69 154.6(6)
C60 Fe8 C69 119.5(6)
C65 Fe8 C69 40.8(6)
C66 Fe8 C69 66.8(7)
C68 Fe8 C67 40.7(6)
C61 Fe8 C67 126.5(6)
C60 Fe8 C67 161.7(7)
C65 Fe8 C67 67.9(6)
C66 Fe8 C67 38.9(6)
C69 Fe8 C67 67.6(6)
C68 Fe8 C64 120.9(7)
C61 Fe8 C64 67.8(6)
C60 Fe8 C64 40.8(6)
C65 Fe8 C64 124.2(6)
C66 Fe8 C64 162.0(6)
C69 Fe8 C64 107.5(6)
C67 Fe8 C64 156.9(7)
C68 Fe8 C63 110.5(7)
C61 Fe8 C63 66.0(7)
C60 Fe8 C63 67.7(6)
C65 Fe8 C63 163.3(8)
C66 Fe8 C63 155.8(7)
C69 Fe8 C63 127.8(9)
C67 Fe8 C63 123.0(6)
C64 Fe8 C63 40.9(6)
C68 Fe8 C62 126.5(6)
C61 Fe8 C62 40.7(6)
C60 Fe8 C62 69.1(6)
C65 Fe8 C62 154.8(7)
C66 Fe8 C62 121.5(7)
C69 Fe8 C62 163.3(7)
C67 Fe8 C62 109.0(6)
C64 Fe8 C62 68.8(6)
C63 Fe8 C62 39.2(6)
C71 Fe9 C74 69.6(9)
C71 Fe9 C73 70.7(10)
C74 Fe9 C73 39.8(9)
C71 Fe9 C79 121.9(8)
C74 Fe9 C79 123.8(8)
C73 Fe9 C79 158.3(11)
C71 Fe9 C76 122.6(10)
C74 Fe9 C76 157.6(9)
C73 Fe9 C76 122.2(11)
C79 Fe9 C76 68.3(8)
C71 Fe9 C70 41.4(7)
C74 Fe9 C70 40.7(6)
C73 Fe9 C70 68.6(8)
C79 Fe9 C70 108.0(6)
C76 Fe9 C70 160.2(9)
C71 Fe9 C78 158.0(8)
C74 Fe9 C78 107.3(8)
C73 Fe9 C78 121.7(10)
C79 Fe9 C78 40.6(6)
C76 Fe9 C78 68.6(8)
C70 Fe9 C78 122.1(7)
C71 Fe9 C72 41.4(9)
C74 Fe9 C72 66.4(13)
C73 Fe9 C72 40.4(12)
C79 Fe9 C72 159.9(13)
C76 Fe9 C72 109.0(11)
C70 Fe9 C72 67.3(8)
C78 Fe9 C72 158.8(12)
C71 Fe9 C75 106.2(10)
C74 Fe9 C75 159.5(8)
C73 Fe9 C75 159.6(11)
C79 Fe9 C75 40.1(7)
C76 Fe9 C75 41.5(8)
C70 Fe9 C75 123.1(8)
C78 Fe9 C75 68.6(8)
C72 Fe9 C75 124.5(14)
C71 Fe9 C77 159.2(8)
C74 Fe9 C77 122.3(8)
C73 Fe9 C77 106.8(9)
C79 Fe9 C77 68.0(7)
C76 Fe9 C77 40.3(8)
C70 Fe9 C77 158.2(8)
C78 Fe9 C77 40.8(7)
C72 Fe9 C77 123.8(9)
C75 Fe9 C77 68.6(8)
Fe3 Se1 Fe1 97.83(8)
Fe3 Se1 Fe2 68.06(7)
Fe1 Se1 Fe2 66.92(7)
Fe2 Se2 Fe3 68.27(8)
Fe2 Se2 Fe1 67.46(7)
Fe3 Se2 Fe1 97.12(8)
C10 P1 C8 103.3(6)
C10 P1 C12 103.0(7)
C8 P1 C12 102.1(6)
C10 P1 Fe1 113.3(5)
C8 P1 Fe1 116.6(5)
C12 P1 Fe1 116.7(5)
C18 P2 C14 104.2(7)
C18 P2 C16 101.9(6)
C14 P2 C16 101.3(7)
C18 P2 Fe3 113.2(5)
C14 P2 Fe3 118.8(5)
C16 P2 Fe3 115.3(5)
O1 C1 Fe1 178.3(15)
O2 C2 Fe1 178.7(15)
O3 C3 Fe2 175.0(13)
O4 C4 Fe2 171.4(15)
O5 C5 Fe2 177.8(16)
O6 C6 Fe3 178.6(15)
O7 C7 Fe3 178.6(15)
C9 C8 P1 174.0(12)
C8 C9 C20 175.3(14)
C11 C10 P1 169.7(13)
C10 C11 C30 177.3(14)
C13 C12 P1 170.9(13)
C12 C13 C40 178.2(17)
C15 C14 P2 177.1(16)
C14 C15 C50 176.2(17)
C17 C16 P2 175.0(14)
C16 C17 C60 177.6(17)
C19 C18 P2 171.0(13)
C18 C19 C70 179.9(18)
C21 C20 C24 109.0(13)
C21 C20 C9 127.2(13)
C24 C20 C9 123.8(12)
C21 C20 Fe4 70.0(8)
C24 C20 Fe4 69.6(8)
C9 C20 Fe4 127.3(9)
C22 C21 C20 105.8(15)
C22 C21 Fe4 69.4(9)
C20 C21 Fe4 69.0(8)
C22 C21 H21 127.1
C20 C21 H21 127.1
Fe4 C21 H21 126.0
C21 C22 C23 111.3(15)
C21 C22 Fe4 70.2(8)
C23 C22 Fe4 72.2(11)
C21 C22 H22 124.3
C23 C22 H22 124.4
Fe4 C22 H22 124.8
C22 C23 C24 107.1(15)
C22 C23 Fe4 67.6(10)
C24 C23 Fe4 68.2(9)
C22 C23 H23 126.4
C24 C23 H23 126.5
Fe4 C23 H23 129.3
C23 C24 C20 106.8(15)
C23 C24 Fe4 71.8(10)
C20 C24 Fe4 68.4(8)
C23 C24 H24 126.6
C20 C24 H24 126.6
Fe4 C24 H24 124.8
C29 C25 C26 110.7(17)
C29 C25 Fe4 70.7(9)
C26 C25 Fe4 71.1(9)
C29 C25 H25 124.6
C26 C25 H25 124.6
Fe4 C25 H25 125.2
C25 C26 C27 105.4(15)
C25 C26 Fe4 68.6(10)
C27 C26 Fe4 68.9(9)
C25 C26 H26 127.3
C27 C26 H26 127.3
Fe4 C26 H26 126.6
C28 C27 C26 108.5(16)
C28 C27 Fe4 69.7(10)
C26 C27 Fe4 69.8(11)
C28 C27 H27 125.8
C26 C27 H27 125.8
Fe4 C27 H27 126.3
C29 C28 C27 107.4(15)
C29 C28 Fe4 69.6(9)
C27 C28 Fe4 69.8(10)
C29 C28 H28 126.3
C27 C28 H28 126.3
Fe4 C28 H28 125.9
C25 C29 C28 108.0(16)
C25 C29 Fe4 69.4(10)
C28 C29 Fe4 69.8(9)
C25 C29 H29 126.0
C28 C29 H29 126.0
Fe4 C29 H29 126.3
C31 C30 C34 108.0(13)
C31 C30 C11 125.8(13)
C34 C30 C11 126.1(14)
C31 C30 Fe5 69.4(8)
C34 C30 Fe5 69.6(8)
C11 C30 Fe5 123.4(9)
C32 C31 C30 106.7(15)
C32 C31 Fe5 70.6(9)
C30 C31 Fe5 70.0(8)
C32 C31 H31 126.6
C30 C31 H31 126.7
Fe5 C31 H31 124.4
C33 C32 C31 109.7(15)
C33 C32 Fe5 70.9(10)
C31 C32 Fe5 69.6(9)
C33 C32 H32 125.1
C31 C32 H32 125.2
Fe5 C32 H32 126.0
C34 C33 C32 107.5(14)
C34 C33 Fe5 69.1(8)
C32 C33 Fe5 69.3(9)
C34 C33 H33 126.2
C32 C33 H33 126.2
Fe5 C33 H33 126.9
C33 C34 C30 108.1(14)
C33 C34 Fe5 71.4(8)
C30 C34 Fe5 69.8(7)
C33 C34 H34 126.0
C30 C34 H34 126.0
Fe5 C34 H34 124.5
C39 C35 C36 107(2)
C39 C35 Fe5 70.4(11)
C36 C35 Fe5 69.2(10)
C39 C35 H35 126.8
C36 C35 H35 126.7
Fe5 C35 H35 125.3
C35 C36 C37 111(2)
C35 C36 Fe5 70.7(10)
C37 C36 Fe5 69.9(10)
C35 C36 H36 124.6
C37 C36 H36 124.7
Fe5 C36 H36 126.4
C38 C37 C36 103.5(19)
C38 C37 Fe5 70.5(10)
C36 C37 Fe5 69.1(10)
C38 C37 H37 128.3
C36 C37 H37 128.2
Fe5 C37 H37 123.9
C37 C38 C39 112(2)
C37 C38 Fe5 70.2(11)
C39 C38 Fe5 70.2(10)
C37 C38 H38 124.2
C39 C38 H38 124.2
Fe5 C38 H38 127.1
C35 C39 C38 107.6(19)
C35 C39 Fe5 70.3(11)
C38 C39 Fe5 69.8(10)
C35 C39 H39 126.2
C38 C39 H39 126.3
Fe5 C39 H39 125.3
C41 C40 C13 129.9(16)
C41 C40 C44 107.7(14)
C13 C40 C44 122.0(16)
C41 C40 Fe6 70.9(9)
C13 C40 Fe6 131.9(12)
C44 C40 Fe6 68.4(12)
C42 C41 C40 112.9(16)
C42 C41 Fe6 68.7(11)
C40 C41 Fe6 67.3(9)
C42 C41 H41 123.5
C40 C41 H41 123.6
Fe6 C41 H41 132.7
C41 C42 C43 103.5(17)
C41 C42 Fe6 72.1(12)
C43 C42 Fe6 71.0(12)
C41 C42 H42 128.3
C43 C42 H42 128.3
Fe6 C42 H42 120.8
C44 C43 C42 108(2)
C44 C43 Fe6 65.2(15)
C42 C43 Fe6 65.0(14)
C44 C43 H43 126.2
C42 C43 H43 126.2
Fe6 C43 H43 135.5
C40 C44 C43 106.2(18)
C40 C44 Fe6 69.5(14)
C43 C44 Fe6 73.1(14)
C40 C44 H44 126.9
C43 C44 H44 126.9
Fe6 C44 H44 122.3
C46 C45 C49 108.0
C46 C45 Fe6 66.8(11)
C49 C45 Fe6 73.8(10)
C46 C45 H45 127.0
C49 C45 H45 125.0
Fe6 C45 H45 125.1
C45 C46 C47 108.0
C45 C46 Fe6 73.1(12)
C47 C46 Fe6 70.8(13)
C45 C46 H46 126.0
C47 C46 H46 126.0
Fe6 C46 H46 121.8
C48 C47 C46 108.0
C48 C47 Fe6 74.2(10)
C46 C47 Fe6 68.5(11)
C48 C47 H47 126.0
C46 C47 H47 126.0
Fe6 C47 H47 122.9
C49 C48 C47 108.0
C49 C48 Fe6 72.1(12)
C47 C48 Fe6 66.5(10)
C49 C48 H48 126.0
C47 C48 H48 126.0
Fe6 C48 H48 126.8
C48 C49 C45 108.0
C48 C49 Fe6 69.7(12)
C45 C49 Fe6 67.7(10)
C48 C49 H49 126.0
C45 C49 H49 126.0
Fe6 C49 H49 128.1
C51 C50 C54 106.5(15)
C51 C50 C15 128.3(16)
C54 C50 C15 125.0(14)
C51 C50 Fe7 69.9(11)
C54 C50 Fe7 68.3(11)
C15 C50 Fe7 123.8(13)
C50 C51 C52 107.5(19)
C50 C51 Fe7 70.0(11)
C52 C51 Fe7 70.8(12)
C50 C51 H51 126.2
C52 C51 H51 126.2
Fe7 C51 H51 124.6
C53 C52 C51 107.7(18)
C53 C52 Fe7 69.8(14)
C51 C52 Fe7 67.8(12)
C53 C52 H52 126.2
C51 C52 H52 126.2
Fe7 C52 H52 127.8
C52 C53 C54 110.0(18)
C52 C53 Fe7 72.1(17)
C54 C53 Fe7 68.5(13)
C52 C53 H53 125.0
C54 C53 H53 125.0
Fe7 C53 H53 125.9
C53 C54 C50 108.2(18)
C53 C54 Fe7 71.5(15)
C50 C54 Fe7 70.3(12)
C53 C54 H54 125.9
C50 C54 H54 125.9
Fe7 C54 H54 123.9
C56 C55 C59 112(3)
C56 C55 Fe7 71(2)
C59 C55 Fe7 72(2)
C56 C55 H55 123.8
C59 C55 H55 123.8
Fe7 C55 H55 124.5
C55 C56 C57 110(3)
C55 C56 Fe7 73(2)
C57 C56 Fe7 72.3(17)
C55 C56 H56 124.8
C57 C56 H56 124.9
Fe7 C56 H56 121.7
C56 C57 C58 105(2)
C56 C57 Fe7 68.5(18)
C58 C57 Fe7 69.1(14)
C56 C57 H57 127.4
C58 C57 H57 127.6
Fe7 C57 H57 126.4
C57 C58 C59 107(3)
C57 C58 Fe7 71.4(17)
C59 C58 Fe7 71.2(17)
C57 C58 H58 126.3
C59 C58 H58 126.5
Fe7 C58 H58 122.7
C55 C59 C58 105(3)
C55 C59 Fe7 70(2)
C58 C59 Fe7 68.9(17)
C55 C59 H59 127.5
C58 C59 H59 127.5
Fe7 C59 H59 125.4
C61 C60 C64 107.3(13)
C61 C60 C17 127.4(15)
C64 C60 C17 125.2(13)
C61 C60 Fe8 69.6(8)
C64 C60 Fe8 70.7(8)
C17 C60 Fe8 122.3(10)
C60 C61 C62 110.9(15)
C60 C61 Fe8 70.0(8)
C62 C61 Fe8 71.3(8)
C60 C61 H61 124.6
C62 C61 H61 124.5
Fe8 C61 H61 125.8
C63 C62 C61 104.9(14)
C63 C62 Fe8 70.1(9)
C61 C62 Fe8 68.0(8)
C63 C62 H62 127.5
C61 C62 H62 127.6
Fe8 C62 H62 125.9
C62 C63 C64 111.4(15)
C62 C63 Fe8 70.7(10)
C64 C63 Fe8 69.4(8)
C62 C63 H63 124.3
C64 C63 H63 124.3
Fe8 C63 H63 127.2
C60 C64 C63 105.4(15)
C60 C64 Fe8 68.5(8)
C63 C64 Fe8 69.7(8)
C60 C64 H64 127.3
C63 C64 H64 127.3
Fe8 C64 H64 126.1
C66 C65 C69 105.4(14)
C66 C65 Fe8 69.9(8)
C69 C65 Fe8 70.0(9)
C66 C65 H65 127.3
C69 C65 H65 127.3
Fe8 C65 H65 124.5
C67 C66 C65 111.1(14)
C67 C66 Fe8 70.9(8)
C65 C66 Fe8 69.8(8)
C67 C66 H66 124.4
C65 C66 H66 124.4
Fe8 C66 H66 126.5
C66 C67 C68 107.2(13)
C66 C67 Fe8 70.2(8)
C68 C67 Fe8 68.7(8)
C66 C67 H67 126.4
C68 C67 H67 126.4
Fe8 C67 H67 126.3
C69 C68 C67 108.0(15)
C69 C68 Fe8 70.8(8)
C67 C68 Fe8 70.6(8)
C69 C68 H68 126.0
C67 C68 H68 126.0
Fe8 C68 H68 124.2
C68 C69 C65 108.2(15)
C68 C69 Fe8 69.0(8)
C65 C69 Fe8 69.2(9)
C68 C69 H69 125.9
C65 C69 H69 125.9
Fe8 C69 H69 127.5
C74 C70 C71 107.1(16)
C74 C70 C19 128.5(17)
C71 C70 C19 124.1(16)
C74 C70 Fe9 68.0(11)
C71 C70 Fe9 67.6(10)
C19 C70 Fe9 124.8(12)
C72 C71 C70 105(2)
C72 C71 Fe9 71.2(12)
C70 C71 Fe9 71.0(10)
C72 C71 H71 127.6
C70 C71 H71 127.5
Fe9 C71 H71 122.1
C71 C72 C73 110(2)
C71 C72 Fe9 67.4(12)
C73 C72 Fe9 68.6(15)
C71 C72 H72 124.9
C73 C72 H72 125.0
Fe9 C72 H72 130.7
C74 C73 C72 106(2)
C74 C73 Fe9 69.5(15)
C72 C73 Fe9 71(2)
C74 C73 H73 126.8
C72 C73 H73 126.8
Fe9 C73 H73 124.4
C73 C74 C70 111(2)
C73 C74 Fe9 70.7(18)
C70 C74 Fe9 71.2(13)
C73 C74 H74 124.5
C70 C74 H74 124.5
Fe9 C74 H74 125.1
C79 C75 C76 106.3(17)
C79 C75 Fe9 69.0(11)
C76 C75 Fe9 68.5(13)
C79 C75 H75 126.9
C76 C75 H75 126.9
Fe9 C75 H75 127.2
C77 C76 C75 108.4(17)
C77 C76 Fe9 71.0(12)
C75 C76 Fe9 70.0(11)
C77 C76 H76 125.8
C75 C76 H76 125.8
Fe9 C76 H76 124.8
C76 C77 C78 108.0(17)
C76 C77 Fe9 68.7(11)
C78 C77 Fe9 69.1(9)
C76 C77 H77 126.0
C78 C77 H77 126.0
Fe9 C77 H77 127.8
C79 C78 C77 106.8(16)
C79 C78 Fe9 68.9(9)
C77 C78 Fe9 70.1(10)
C79 C78 H78 126.6
C77 C78 H78 126.6
Fe9 C78 H78 126.0
C75 C79 C78 110.4(17)
C75 C79 Fe9 70.8(12)
C78 C79 Fe9 70.5(10)
C75 C79 H79 124.8
C78 C79 H79 124.8
Fe9 C79 H79 125.4

loop_
_geom_bond_atom_site_label_1
_geom_bond_atom_site_label_2
_geom_bond_distance
Fe1 C2 1.775(17)
Fe1 C1 1.784(17)
Fe1 P1 2.196(4)
Fe1 Se1 2.356(2)
Fe1 Se2 2.359(2)
Fe1 Fe2 2.613(3)
Fe2 C4 1.772(17)
Fe2 C5 1.777(18)
Fe2 C3 1.782(15)
Fe2 Se2 2.347(2)
Fe2 Se1 2.383(2)
Fe2 Fe3 2.640(3)
Fe3 C6 1.787(17)
Fe3 C7 1.798(18)
Fe3 P2 2.229(4)
Fe3 Se1 2.334(2)
Fe3 Se2 2.358(2)
Fe4 C25 2.007(15)
Fe4 C29 2.023(16)
Fe4 C28 2.026(15)
Fe4 C27 2.027(18)
Fe4 C20 2.024(13)
Fe4 C22 2.026(15)
Fe4 C26 2.039(16)
Fe4 C21 2.037(13)
Fe4 C24 2.040(14)
Fe4 C23 2.087(19)
Fe5 C34 2.023(13)
Fe5 C36 2.019(16)
Fe5 C31 2.019(14)
Fe5 C37 2.029(16)
Fe5 C30 2.026(13)
Fe5 C32 2.031(16)
Fe5 C38 2.033(18)
Fe5 C39 2.038(17)
Fe5 C35 2.038(17)
Fe5 C33 2.052(13)
Fe6 C44 1.95(3)
Fe6 C40 1.965(16)
Fe6 C46 1.91(2)
Fe6 C42 1.97(2)
Fe6 C47 1.94(2)
Fe6 C41 2.012(15)
Fe6 C45 1.99(3)
Fe6 C48 2.03(2)
Fe6 C43 2.06(3)
Fe6 C49 2.06(3)
Fe7 C56 1.98(3)
Fe7 C58 2.00(2)
Fe7 C54 2.00(2)
Fe7 C55 2.00(3)
Fe7 C57 2.03(2)
Fe7 C53 2.03(2)
Fe7 C59 2.03(3)
Fe7 C51 2.021(18)
Fe7 C50 2.022(18)
Fe7 C52 2.06(2)
Fe8 C68 2.023(14)
Fe8 C61 2.029(14)
Fe8 C60 2.034(13)
Fe8 C65 2.037(15)
Fe8 C66 2.039(14)
Fe8 C69 2.047(14)
Fe8 C67 2.048(13)
Fe8 C64 2.062(14)
Fe8 C63 2.065(15)
Fe8 C62 2.073(15)
Fe9 C71 1.985(18)
Fe9 C74 1.99(3)
Fe9 C73 2.00(3)
Fe9 C79 2.012(17)
Fe9 C76 2.02(2)
Fe9 C70 2.030(16)
Fe9 C78 2.034(16)
Fe9 C72 2.03(2)
Fe9 C75 2.04(2)
Fe9 C77 2.046(16)
P1 C10 1.714(16)
P1 C8 1.758(14)
P1 C12 1.763(15)
P2 C18 1.726(13)
P2 C14 1.739(15)
P2 C16 1.786(15)
O1 C1 1.121(16)
O2 C2 1.139(16)
O3 C3 1.125(15)
O4 C4 1.158(17)
O5 C5 1.152(18)
O6 C6 1.130(17)
O7 C7 1.137(17)
C8 C9 1.177(16)
C9 C20 1.455(18)
C10 C11 1.237(18)
C11 C30 1.44(2)
C12 C13 1.164(17)
C13 C40 1.42(2)
C14 C15 1.191(18)
C15 C50 1.44(2)
C16 C17 1.148(17)
C17 C60 1.437(19)
C18 C19 1.220(17)
C19 C70 1.418(19)
C20 C21 1.419(18)
C20 C24 1.457(18)
C21 C22 1.40(2)
C21 H21 0.9500
C22 C23 1.42(2)
C22 H22 0.9500
C23 C24 1.41(2)
C23 H23 0.9500
C24 H24 0.9500
C25 C29 1.37(2)
C25 C26 1.39(2)
C25 H25 0.9500
C26 C27 1.43(2)
C26 H26 0.9500
C27 C28 1.40(2)
C27 H27 0.9500
C28 C29 1.40(2)
C28 H28 0.9500
C29 H29 0.9500
C30 C31 1.403(18)
C30 C34 1.403(17)
C31 C32 1.38(2)
C31 H31 0.9500
C32 C33 1.39(2)
C32 H32 0.9500
C33 C34 1.377(19)
C33 H33 0.9500
C34 H34 0.9500
C35 C39 1.37(3)
C35 C36 1.39(3)
C35 H35 0.9500
C36 C37 1.42(3)
C36 H36 0.9500
C37 C38 1.37(3)
C37 H37 0.9500
C38 C39 1.39(2)
C38 H38 0.9500
C39 H39 0.9500
C40 C41 1.42(2)
C40 C44 1.41(3)
C41 C42 1.34(2)
C41 H41 0.9500
C42 C43 1.51(3)
C42 H42 0.9500
C43 C44 1.43(3)
C43 H43 0.9500
C44 H44 0.9500
C45 C46 1.339(19)
C45 C49 1.339(19)
C45 H45 0.9500
C46 C47 1.34(2)
C46 H46 0.9476
C47 C48 1.339(19)
C47 H47 0.9476
C48 C49 1.339(19)
C48 H48 0.9476
C49 H49 0.9476
C50 C51 1.39(2)
C50 C54 1.42(2)
C51 C52 1.44(3)
C51 H51 0.9500
C52 C53 1.34(3)
C52 H52 0.9500
C53 C54 1.38(2)
C53 H53 0.9500
C54 H54 0.9500
C55 C56 1.23(3)
C55 C59 1.32(4)
C55 H55 0.9500
C56 C57 1.35(4)
C56 H56 0.9500
C57 C58 1.36(4)
C57 H57 0.9500
C58 C59 1.37(4)
C58 H58 0.9500
C59 H59 0.9500
C60 C61 1.403(18)
C60 C64 1.43(2)
C61 C62 1.43(2)
C61 H61 0.9500
C62 C63 1.39(2)
C62 H62 0.9500
C63 C64 1.44(2)
C63 H63 0.9500
C64 H64 0.9500
C65 C66 1.41(2)
C65 C69 1.42(2)
C65 H65 0.9500
C66 C67 1.359(19)
C66 H66 0.9500
C67 C68 1.42(2)
C67 H67 0.9500
C68 C69 1.40(2)
C68 H68 0.9500
C69 H69 0.9500
C70 C74 1.40(2)
C70 C71 1.42(2)
C71 C72 1.42(3)
C71 H71 0.9500
C72 C73 1.39(4)
C72 H72 0.9500
C73 C74 1.36(3)
C73 H73 0.9500
C74 H74 0.9500
C75 C79 1.39(2)
C75 C76 1.44(3)
C75 H75 0.9500
C76 C77 1.40(3)
C76 H76 0.9500
C77 C78 1.42(2)
C77 H77 0.9500
C78 C79 1.40(2)
C78 H78 0.9500
C79 H79 0.9500

loop_
_geom_torsion_atom_site_label_1
_geom_torsion_atom_site_label_2
_geom_torsion_atom_site_label_3
_geom_torsion_atom_site_label_4
_geom_torsion
C2 Fe1 Fe2 C4 -86.0(12)
C1 Fe1 Fe2 C4 52.7(14)
P1 Fe1 Fe2 C4 179.4(11)
Se1 Fe1 Fe2 C4 -7.4(11)
Se2 Fe1 Fe2 C4 96.0(11)
C2 Fe1 Fe2 C5 106.9(7)
C1 Fe1 Fe2 C5 -114.4(10)
P1 Fe1 Fe2 C5 12.3(5)
Se1 Fe1 Fe2 C5 -174.5(5)
Se2 Fe1 Fe2 C5 -71.1(5)
C2 Fe1 Fe2 C3 17.7(7)
C1 Fe1 Fe2 C3 156.5(9)
P1 Fe1 Fe2 C3 -76.9(5)
Se1 Fe1 Fe2 C3 96.3(5)
Se2 Fe1 Fe2 C3 -160.3(5)
C2 Fe1 Fe2 Se2 178.0(5)
C1 Fe1 Fe2 Se2 -43.2(8)
P1 Fe1 Fe2 Se2 83.41(12)
Se1 Fe1 Fe2 Se2 -103.40(8)
C2 Fe1 Fe2 Se1 -78.6(5)
C1 Fe1 Fe2 Se1 60.2(8)
P1 Fe1 Fe2 Se1 -173.19(13)
Se2 Fe1 Fe2 Se1 103.40(8)
C2 Fe1 Fe2 Fe3 -129.6(5)
C1 Fe1 Fe2 Fe3 9.1(8)
P1 Fe1 Fe2 Fe3 135.80(12)
Se1 Fe1 Fe2 Fe3 -51.01(7)
Se2 Fe1 Fe2 Fe3 52.39(7)
C4 Fe2 Fe3 C6 -30.9(8)
C5 Fe2 Fe3 C6 -120.0(8)
C3 Fe2 Fe3 C6 61.7(9)
Se2 Fe2 Fe3 C6 -178.6(5)
Se1 Fe2 Fe3 C6 76.8(5)
Fe1 Fe2 Fe3 C6 128.6(5)
C4 Fe2 Fe3 C7 -166.4(9)
C5 Fe2 Fe3 C7 104.5(9)
C3 Fe2 Fe3 C7 -73.9(10)
Se2 Fe2 Fe3 C7 45.9(7)
Se1 Fe2 Fe3 C7 -58.7(7)
Fe1 Fe2 Fe3 C7 -6.9(7)
C4 Fe2 Fe3 P2 68.9(6)
C5 Fe2 Fe3 P2 -20.3(7)
C3 Fe2 Fe3 P2 161.4(8)
Se2 Fe2 Fe3 P2 -78.84(12)
Se1 Fe2 Fe3 P2 176.57(13)
Fe1 Fe2 Fe3 P2 -131.60(12)
C4 Fe2 Fe3 Se1 -107.7(6)
C5 Fe2 Fe3 Se1 163.2(7)
C3 Fe2 Fe3 Se1 -15.2(8)
Se2 Fe2 Fe3 Se1 104.59(8)
Fe1 Fe2 Fe3 Se1 51.83(7)
C4 Fe2 Fe3 Se2 147.7(6)
C5 Fe2 Fe3 Se2 58.6(7)
C3 Fe2 Fe3 Se2 -119.8(8)
Se1 Fe2 Fe3 Se2 -104.59(8)
Fe1 Fe2 Fe3 Se2 -52.76(7)
C6 Fe3 Se1 Fe1 -178.5(5)
C7 Fe3 Se1 Fe1 82.9(5)
P2 Fe3 Se1 Fe1 -73.4(5)
Se2 Fe3 Se1 Fe1 -7.42(8)
Fe2 Fe3 Se1 Fe1 -61.19(8)
C6 Fe3 Se1 Fe2 -117.3(5)
C7 Fe3 Se1 Fe2 144.1(5)
P2 Fe3 Se1 Fe2 -12.3(5)
Se2 Fe3 Se1 Fe2 53.76(7)
C2 Fe1 Se1 Fe3 177.6(5)
C1 Fe1 Se1 Fe3 -86.7(5)
P1 Fe1 Se1 Fe3 81.6(4)
Se2 Fe1 Se1 Fe3 7.43(8)
Fe2 Fe1 Se1 Fe3 62.06(8)
C2 Fe1 Se1 Fe2 115.5(5)
C1 Fe1 Se1 Fe2 -148.7(5)
P1 Fe1 Se1 Fe2 19.5(4)
Se2 Fe1 Se1 Fe2 -54.63(7)
C4 Fe2 Se1 Fe3 67.0(5)
C5 Fe2 Se1 Fe3 -88(2)
C3 Fe2 Se1 Fe3 171.3(4)
Se2 Fe2 Se1 Fe3 -54.27(7)
Fe1 Fe2 Se1 Fe3 -109.35(8)
C4 Fe2 Se1 Fe1 176.4(5)
C5 Fe2 Se1 Fe1 22(2)
C3 Fe2 Se1 Fe1 -79.4(4)
Se2 Fe2 Se1 Fe1 55.08(7)
Fe3 Fe2 Se1 Fe1 109.35(8)
C4 Fe2 Se2 Fe3 -37.2(7)
C5 Fe2 Se2 Fe3 -134.3(5)
C3 Fe2 Se2 Fe3 135.6(7)
Se1 Fe2 Se2 Fe3 53.37(7)
Fe1 Fe2 Se2 Fe3 108.05(8)
C4 Fe2 Se2 Fe1 -145.2(7)
C5 Fe2 Se2 Fe1 117.6(5)
C3 Fe2 Se2 Fe1 27.6(7)
Se1 Fe2 Se2 Fe1 -54.68(7)
Fe3 Fe2 Se2 Fe1 -108.05(8)
C6 Fe3 Se2 Fe2 7(3)
C7 Fe3 Se2 Fe2 -150.6(5)
P2 Fe3 Se2 Fe2 110.97(11)
Se1 Fe3 Se2 Fe2 -54.85(7)
C6 Fe3 Se2 Fe1 70(3)
C7 Fe3 Se2 Fe1 -88.4(5)
P2 Fe3 Se2 Fe1 173.22(11)
Se1 Fe3 Se2 Fe1 7.40(8)
Fe2 Fe3 Se2 Fe1 62.25(8)
C2 Fe1 Se2 Fe2 -10(2)
C1 Fe1 Se2 Fe2 156.2(5)
P1 Fe1 Se2 Fe2 -105.10(12)
Se1 Fe1 Se2 Fe2 55.54(7)
C2 Fe1 Se2 Fe3 -73(2)
C1 Fe1 Se2 Fe3 93.3(5)
P1 Fe1 Se2 Fe3 -167.98(12)
Se1 Fe1 Se2 Fe3 -7.34(8)
Fe2 Fe1 Se2 Fe3 -62.88(8)
C2 Fe1 P1 C10 52.7(7)
C1 Fe1 P1 C10 -42.0(7)
Se1 Fe1 P1 C10 149.6(5)
Se2 Fe1 P1 C10 -138.0(5)
Fe2 Fe1 P1 C10 166.4(5)
C2 Fe1 P1 C8 -66.9(7)
C1 Fe1 P1 C8 -161.7(7)
Se1 Fe1 P1 C8 29.9(7)
Se2 Fe1 P1 C8 102.3(5)
Fe2 Fe1 P1 C8 46.7(5)
C2 Fe1 P1 C12 172.2(7)
C1 Fe1 P1 C12 77.4(8)
Se1 Fe1 P1 C12 -91.0(6)
Se2 Fe1 P1 C12 -18.6(5)
Fe2 Fe1 P1 C12 -74.2(5)
C6 Fe3 P2 C18 -99.4(8)
C7 Fe3 P2 C18 -1.0(7)
Se1 Fe3 P2 C18 155.2(6)
Se2 Fe3 P2 C18 90.3(5)
Fe2 Fe3 P2 C18 144.5(5)
C6 Fe3 P2 C14 137.8(8)
C7 Fe3 P2 C14 -123.7(8)
Se1 Fe3 P2 C14 32.5(8)
Se2 Fe3 P2 C14 -32.4(6)
Fe2 Fe3 P2 C14 21.8(6)
C6 Fe3 P2 C16 17.4(7)
C7 Fe3 P2 C16 115.9(7)
Se1 Fe3 P2 C16 -87.9(7)
Se2 Fe3 P2 C16 -152.8(5)
Fe2 Fe3 P2 C16 -98.7(5)
C2 Fe1 C1 O1 -122(52)
P1 Fe1 C1 O1 -33(52)
Se1 Fe1 C1 O1 143(52)
Se2 Fe1 C1 O1 60(52)
Fe2 Fe1 C1 O1 95(52)
C1 Fe1 C2 O2 128(72)
P1 Fe1 C2 O2 30(72)
Se1 Fe1 C2 O2 -130(72)
Se2 Fe1 C2 O2 -66(73)
Fe2 Fe1 C2 O2 -75(72)
C4 Fe2 C3 O3 -18(16)
C5 Fe2 C3 O3 81(16)
Se2 Fe2 C3 O3 169(16)
Se1 Fe2 C3 O3 -113(16)
Fe1 Fe2 C3 O3 -168(16)
Fe3 Fe2 C3 O3 -100(16)
C5 Fe2 C4 O4 -72(12)
C3 Fe2 C4 O4 23(12)
Se2 Fe2 C4 O4 -163(11)
Se1 Fe2 C4 O4 114(12)
Fe1 Fe2 C4 O4 120(11)
Fe3 Fe2 C4 O4 166(12)
C4 Fe2 C5 O5 127(46)
C3 Fe2 C5 O5 22(46)
Se2 Fe2 C5 O5 -112(46)
Se1 Fe2 C5 O5 -79(46)
Fe1 Fe2 C5 O5 -60(46)
Fe3 Fe2 C5 O5 -157(46)
C7 Fe3 C6 O6 31(79)
P2 Fe3 C6 O6 130(79)
Se1 Fe3 C6 O6 -65(79)
Se2 Fe3 C6 O6 -126(78)
Fe2 Fe3 C6 O6 -120(79)
C6 Fe3 C7 O7 -94(74)
P2 Fe3 C7 O7 174(100)
Se1 Fe3 C7 O7 0(74)
Se2 Fe3 C7 O7 82(74)
Fe2 Fe3 C7 O7 46(75)
C10 P1 C8 C9 -123(12)
C12 P1 C8 C9 130(12)
Fe1 P1 C8 C9 2(13)
P1 C8 C9 C20 174(11)
C8 P1 C10 C11 117(7)
C12 P1 C10 C11 -137(7)
Fe1 P1 C10 C11 -10(7)
P1 C10 C11 C30 -139(31)
C10 P1 C12 C13 149(8)
C8 P1 C12 C13 -104(9)
Fe1 P1 C12 C13 24(9)
P1 C12 C13 C40 89(50)
C18 P2 C14 C15 159(27)
C16 P2 C14 C15 53(27)
Fe3 P2 C14 C15 -74(27)
P2 C14 C15 C50 -135(28)
C18 P2 C16 C17 139(16)
C14 P2 C16 C17 -113(16)
Fe3 P2 C16 C17 16(16)
P2 C16 C17 C60 -60(45)
C14 P2 C18 C19 159(8)
C16 P2 C18 C19 -96(9)
Fe3 P2 C18 C19 28(9)
P2 C18 C19 C70 -27(100)
C8 C9 C20 C21 -34(19)
C8 C9 C20 C24 144(17)
C8 C9 C20 Fe4 -127(18)
C25 Fe4 C20 C21 159.5(19)
C29 Fe4 C20 C21 -167.6(10)
C28 Fe4 C20 C21 -125.5(10)
C27 Fe4 C20 C21 -83.3(11)
C22 Fe4 C20 C21 38.6(10)
C26 Fe4 C20 C21 -47(2)
C24 Fe4 C20 C21 120.3(12)
C23 Fe4 C20 C21 82.2(10)
C25 Fe4 C20 C24 39(2)
C29 Fe4 C20 C24 72.2(11)
C28 Fe4 C20 C24 114.2(9)
C27 Fe4 C20 C24 156.4(9)
C22 Fe4 C20 C24 -81.6(11)
C26 Fe4 C20 C24 -167.1(17)
C21 Fe4 C20 C24 -120.3(12)
C23 Fe4 C20 C24 -38.1(10)
C25 Fe4 C20 C9 -78(2)
C29 Fe4 C20 C9 -45.4(14)
C28 Fe4 C20 C9 -3.4(14)
C27 Fe4 C20 C9 38.8(15)
C22 Fe4 C20 C9 160.7(15)
C26 Fe4 C20 C9 75(2)
C21 Fe4 C20 C9 122.1(15)
C24 Fe4 C20 C9 -117.6(15)
C23 Fe4 C20 C9 -155.7(14)
C24 C20 C21 C22 -1.1(16)
C9 C20 C21 C22 177.7(13)
Fe4 C20 C21 C22 -60.0(10)
C24 C20 C21 Fe4 58.8(10)
C9 C20 C21 Fe4 -122.3(14)
C25 Fe4 C21 C22 -44(2)
C29 Fe4 C21 C22 153(2)
C28 Fe4 C21 C22 -168.3(11)
C27 Fe4 C21 C22 -125.4(13)
C20 Fe4 C21 C22 117.1(14)
C26 Fe4 C21 C22 -81.1(13)
C24 Fe4 C21 C22 79.2(12)
C23 Fe4 C21 C22 36.3(11)
C25 Fe4 C21 C20 -161.6(19)
C29 Fe4 C21 C20 36(3)
C28 Fe4 C21 C20 74.6(11)
C27 Fe4 C21 C20 117.4(10)
C22 Fe4 C21 C20 -117.1(14)
C26 Fe4 C21 C20 161.8(10)
C24 Fe4 C21 C20 -37.9(8)
C23 Fe4 C21 C20 -80.8(10)
C20 C21 C22 C23 -1.0(18)
Fe4 C21 C22 C23 -60.8(13)
C20 C21 C22 Fe4 59.8(10)
C25 Fe4 C22 C21 161.4(11)
C29 Fe4 C22 C21 -161.8(14)
C28 Fe4 C22 C21 38(3)
C27 Fe4 C22 C21 76.2(13)
C20 Fe4 C22 C21 -39.1(9)
C26 Fe4 C22 C21 118.6(11)
C24 Fe4 C22 C21 -84.7(10)
C23 Fe4 C22 C21 -121.4(15)
C25 Fe4 C22 C23 -77.2(14)
C29 Fe4 C22 C23 -40(2)
C28 Fe4 C22 C23 159(2)
C27 Fe4 C22 C23 -162.5(11)
C20 Fe4 C22 C23 82.2(11)
C26 Fe4 C22 C23 -120.0(12)
C21 Fe4 C22 C23 121.4(15)
C24 Fe4 C22 C23 36.7(10)
C21 C22 C23 C24 3(2)
Fe4 C22 C23 C24 -56.8(13)
C21 C22 C23 Fe4 59.6(12)
C25 Fe4 C23 C22 120.1(11)
C29 Fe4 C23 C22 161.4(9)
C28 Fe4 C23 C22 -167.7(13)
C27 Fe4 C23 C22 54(3)
C20 Fe4 C23 C22 -80.6(10)
C26 Fe4 C23 C22 79.7(13)
C21 Fe4 C23 C22 -36.5(9)
C24 Fe4 C23 C22 -120.5(15)
C25 Fe4 C23 C24 -119.3(11)
C29 Fe4 C23 C24 -78.1(12)
C28 Fe4 C23 C24 -47(2)
C27 Fe4 C23 C24 174(2)
C20 Fe4 C23 C24 39.9(9)
C22 Fe4 C23 C24 120.5(15)
C26 Fe4 C23 C24 -159.7(10)
C21 Fe4 C23 C24 84.1(10)
C22 C23 C24 C20 -3(2)
Fe4 C23 C24 C20 -59.8(10)
C22 C23 C24 Fe4 56.4(13)
C21 C20 C24 C23 2.8(17)
C9 C20 C24 C23 -176.0(14)
Fe4 C20 C24 C23 62.0(12)
C21 C20 C24 Fe4 -59.1(10)
C9 C20 C24 Fe4 122.0(13)
C25 Fe4 C24 C23 77.7(13)
C29 Fe4 C24 C23 117.3(12)
C28 Fe4 C24 C23 158.1(11)
C27 Fe4 C24 C23 -175.7(16)
C20 Fe4 C24 C23 -117.2(14)
C22 Fe4 C24 C23 -36.8(10)
C26 Fe4 C24 C23 50(2)
C21 Fe4 C24 C23 -80.2(11)
C25 Fe4 C24 C20 -165.1(9)
C29 Fe4 C24 C20 -125.6(9)
C28 Fe4 C24 C20 -84.7(10)
C27 Fe4 C24 C20 -59(2)
C22 Fe4 C24 C20 80.3(10)
C26 Fe4 C24 C20 167.6(16)
C21 Fe4 C24 C20 37.0(8)
C23 Fe4 C24 C20 117.2(14)
C28 Fe4 C25 C29 -37.8(11)
C27 Fe4 C25 C29 -81.8(12)
C20 Fe4 C25 C29 45(3)
C22 Fe4 C25 C29 156.1(12)
C26 Fe4 C25 C29 -121.1(17)
C21 Fe4 C25 C29 -171.7(16)
C24 Fe4 C25 C29 74.3(13)
C23 Fe4 C25 C29 115.1(12)
C29 Fe4 C25 C26 121.1(17)
C28 Fe4 C25 C26 83.3(12)
C27 Fe4 C25 C26 39.3(11)
C20 Fe4 C25 C26 165.8(17)
C22 Fe4 C25 C26 -82.8(14)
C21 Fe4 C25 C26 -51(2)
C24 Fe4 C25 C26 -164.6(11)
C23 Fe4 C25 C26 -123.8(12)
C29 C25 C26 C27 0(2)
Fe4 C25 C26 C27 -59.5(11)
C29 C25 C26 Fe4 59.8(13)
C29 Fe4 C26 C25 -36.2(11)
C28 Fe4 C26 C25 -79.9(12)
C27 Fe4 C26 C25 -117.1(15)
C20 Fe4 C26 C25 -166.2(15)
C22 Fe4 C26 C25 116.4(12)
C21 Fe4 C26 C25 159.1(11)
C24 Fe4 C26 C25 37(2)
C23 Fe4 C26 C25 74.1(14)
C25 Fe4 C26 C27 117.1(15)
C29 Fe4 C26 C27 80.9(10)
C28 Fe4 C26 C27 37.2(10)
C20 Fe4 C26 C27 -49(2)
C22 Fe4 C26 C27 -126.5(11)
C21 Fe4 C26 C27 -83.7(11)
C24 Fe4 C26 C27 154.6(16)
C23 Fe4 C26 C27 -168.8(11)
C25 C26 C27 C28 0.1(19)
Fe4 C26 C27 C28 -59.1(12)
C25 C26 C27 Fe4 59.3(12)
C25 Fe4 C27 C28 81.3(11)
C29 Fe4 C27 C28 38.1(10)
C20 Fe4 C27 C28 -79.2(11)
C22 Fe4 C27 C28 -165.3(10)
C26 Fe4 C27 C28 119.7(14)
C21 Fe4 C27 C28 -123.1(10)
C24 Fe4 C27 C28 -36(2)
C23 Fe4 C27 C28 153(2)
C25 Fe4 C27 C26 -38.5(10)
C29 Fe4 C27 C26 -81.7(11)
C28 Fe4 C27 C26 -119.7(15)
C20 Fe4 C27 C26 161.1(10)
C22 Fe4 C27 C26 75.0(12)
C21 Fe4 C27 C26 117.1(10)
C24 Fe4 C27 C26 -155.9(16)
C23 Fe4 C27 C26 33(3)
C26 C27 C28 C29 -0.5(19)
Fe4 C27 C28 C29 -59.7(11)
C26 C27 C28 Fe4 59.2(12)
C25 Fe4 C28 C29 37.1(10)
C27 Fe4 C28 C29 118.5(14)
C20 Fe4 C28 C29 -121.5(10)
C22 Fe4 C28 C29 167(2)
C26 Fe4 C28 C29 80.6(11)
C21 Fe4 C28 C29 -163.2(9)
C24 Fe4 C28 C29 -76.9(11)
C23 Fe4 C28 C29 -44.1(19)
C25 Fe4 C28 C27 -81.3(12)
C29 Fe4 C28 C27 -118.5(14)
C20 Fe4 C28 C27 120.0(11)
C22 Fe4 C28 C27 49(3)
C26 Fe4 C28 C27 -37.8(10)
C21 Fe4 C28 C27 78.3(12)
C24 Fe4 C28 C27 164.6(10)
C23 Fe4 C28 C27 -162.6(15)
C26 C25 C29 C28 -1(2)
Fe4 C25 C29 C28 59.4(12)
C26 C25 C29 Fe4 -60.0(13)
C27 C28 C29 C25 0.7(19)
Fe4 C28 C29 C25 -59.1(12)
C27 C28 C29 Fe4 59.8(11)
C28 Fe4 C29 C25 119.3(16)
C27 Fe4 C29 C25 81.3(13)
C20 Fe4 C29 C25 -162.8(12)
C22 Fe4 C29 C25 -53(2)
C26 Fe4 C29 C25 36.6(12)
C21 Fe4 C29 C25 169(2)
C24 Fe4 C29 C25 -121.7(12)
C23 Fe4 C29 C25 -81.2(14)
C25 Fe4 C29 C28 -119.3(16)
C27 Fe4 C29 C28 -38.1(10)
C20 Fe4 C29 C28 77.9(11)
C22 Fe4 C29 C28 -172.1(15)
C26 Fe4 C29 C28 -82.7(11)
C21 Fe4 C29 C28 50(3)
C24 Fe4 C29 C28 119.0(9)
C23 Fe4 C29 C28 159.5(10)
C10 C11 C30 C31 121(35)
C10 C11 C30 C34 -64(35)
C10 C11 C30 Fe5 -152(35)
C34 Fe5 C30 C31 -119.4(12)
C36 Fe5 C30 C31 49(2)
C37 Fe5 C30 C31 -168.1(18)
C32 Fe5 C30 C31 -38.5(9)
C38 Fe5 C30 C31 158.7(10)
C39 Fe5 C30 C31 118.1(11)
C35 Fe5 C30 C31 77.6(12)
C33 Fe5 C30 C31 -81.9(10)
C36 Fe5 C30 C34 168.9(19)
C31 Fe5 C30 C34 119.4(12)
C37 Fe5 C30 C34 -49(2)
C32 Fe5 C30 C34 81.0(10)
C38 Fe5 C30 C34 -81.9(12)
C39 Fe5 C30 C34 -122.4(11)
C35 Fe5 C30 C34 -163.0(11)
C33 Fe5 C30 C34 37.5(9)
C34 Fe5 C30 C11 120.5(16)
C36 Fe5 C30 C11 -71(2)
C31 Fe5 C30 C11 -120.1(16)
C37 Fe5 C30 C11 72(2)
C32 Fe5 C30 C11 -158.6(15)
C38 Fe5 C30 C11 38.6(16)
C39 Fe5 C30 C11 -1.9(15)
C35 Fe5 C30 C11 -42.5(16)
C33 Fe5 C30 C11 158.0(15)
C34 C30 C31 C32 2.3(15)
C11 C30 C31 C32 178.4(13)
Fe5 C30 C31 C32 61.4(10)
C34 C30 C31 Fe5 -59.1(9)
C11 C30 C31 Fe5 117.0(13)
C34 Fe5 C31 C32 -79.3(10)
C36 Fe5 C31 C32 83.4(14)
C37 Fe5 C31 C32 51(2)
C30 Fe5 C31 C32 -116.9(13)
C38 Fe5 C31 C32 -171.1(19)
C39 Fe5 C31 C32 163.3(13)
C35 Fe5 C31 C32 123.6(12)
C33 Fe5 C31 C32 -36.6(9)
C34 Fe5 C31 C30 37.5(8)
C36 Fe5 C31 C30 -159.8(11)
C37 Fe5 C31 C30 167.9(19)
C32 Fe5 C31 C30 116.9(13)
C38 Fe5 C31 C30 -54(2)
C39 Fe5 C31 C30 -79.9(12)
C35 Fe5 C31 C30 -119.5(11)
C33 Fe5 C31 C30 80.3(9)
C30 C31 C32 C33 -1.3(17)
Fe5 C31 C32 C33 59.7(11)
C30 C31 C32 Fe5 -61.0(9)
C34 Fe5 C32 C33 -37.1(8)
C36 Fe5 C32 C33 122.7(13)
C31 Fe5 C32 C33 -120.6(13)
C37 Fe5 C32 C33 78.9(13)
C30 Fe5 C32 C33 -81.4(9)
C38 Fe5 C32 C33 49(3)
C39 Fe5 C32 C33 -160.2(19)
C35 Fe5 C32 C33 165.8(11)
C34 Fe5 C32 C31 83.5(9)
C36 Fe5 C32 C31 -116.7(13)
C37 Fe5 C32 C31 -160.4(12)
C30 Fe5 C32 C31 39.2(9)
C38 Fe5 C32 C31 170(2)
C39 Fe5 C32 C31 -40(2)
C35 Fe5 C32 C31 -73.6(13)
C33 Fe5 C32 C31 120.6(13)
C31 C32 C33 C34 -0.2(17)
Fe5 C32 C33 C34 58.7(10)
C31 C32 C33 Fe5 -58.9(11)
C36 Fe5 C33 C34 162.5(12)
C31 Fe5 C33 C34 -82.7(10)
C37 Fe5 C33 C34 119.3(13)
C30 Fe5 C33 C34 -38.5(9)
C32 Fe5 C33 C34 -119.3(14)
C38 Fe5 C33 C34 78.2(13)
C39 Fe5 C33 C34 38(2)
C35 Fe5 C33 C34 -156(2)
C34 Fe5 C33 C32 119.3(14)
C36 Fe5 C33 C32 -78.3(14)
C31 Fe5 C33 C32 36.6(9)
C37 Fe5 C33 C32 -121.4(13)
C30 Fe5 C33 C32 80.8(10)
C38 Fe5 C33 C32 -162.5(11)
C39 Fe5 C33 C32 157.1(19)
C35 Fe5 C33 C32 -37(3)
C32 C33 C34 C30 1.6(16)
Fe5 C33 C34 C30 60.5(9)
C32 C33 C34 Fe5 -58.9(10)
C31 C30 C34 C33 -2.4(15)
C11 C30 C34 C33 -178.5(12)
Fe5 C30 C34 C33 -61.4(10)
C31 C30 C34 Fe5 59.0(9)
C11 C30 C34 Fe5 -117.1(13)
C36 Fe5 C34 C33 -49(3)
C31 Fe5 C34 C33 80.6(11)
C37 Fe5 C34 C33 -80.6(14)
C30 Fe5 C34 C33 118.2(14)
C32 Fe5 C34 C33 37.4(10)
C38 Fe5 C34 C33 -122.6(12)
C39 Fe5 C34 C33 -165.6(12)
C35 Fe5 C34 C33 159(2)
C36 Fe5 C34 C30 -167(2)
C31 Fe5 C34 C30 -37.6(8)
C37 Fe5 C34 C30 161.2(11)
C32 Fe5 C34 C30 -80.8(10)
C38 Fe5 C34 C30 119.2(10)
C39 Fe5 C34 C30 76.2(11)
C35 Fe5 C34 C30 41(2)
C33 Fe5 C34 C30 -118.2(14)
C34 Fe5 C35 C39 49(3)
C36 Fe5 C35 C39 -117(2)
C31 Fe5 C35 C39 120.3(12)
C37 Fe5 C35 C39 -80.7(14)
C30 Fe5 C35 C39 79.0(14)
C32 Fe5 C35 C39 160.0(11)
C38 Fe5 C35 C39 -38.2(12)
C33 Fe5 C35 C39 -172.5(19)
C34 Fe5 C35 C36 166.5(18)
C31 Fe5 C35 C36 -122.4(14)
C37 Fe5 C35 C36 36.6(14)
C30 Fe5 C35 C36 -163.7(13)
C32 Fe5 C35 C36 -82.7(16)
C38 Fe5 C35 C36 79.1(14)
C39 Fe5 C35 C36 117(2)
C33 Fe5 C35 C36 -55(3)
C39 C35 C36 C37 2(2)
Fe5 C35 C36 C37 -58.5(12)
C39 C35 C36 Fe5 60.8(12)
C34 Fe5 C36 C35 -164(2)
C31 Fe5 C36 C35 74.8(16)
C37 Fe5 C36 C35 -122(2)
C30 Fe5 C36 C35 39(3)
C32 Fe5 C36 C35 117.6(15)
C38 Fe5 C36 C35 -82.1(14)
C39 Fe5 C36 C35 -38.0(13)
C33 Fe5 C36 C35 159.7(14)
C34 Fe5 C36 C37 -42(3)
C31 Fe5 C36 C37 -163.4(12)
C30 Fe5 C36 C37 160.7(17)
C32 Fe5 C36 C37 -120.5(14)
C38 Fe5 C36 C37 39.7(12)
C39 Fe5 C36 C37 83.8(14)
C35 Fe5 C36 C37 122(2)
C33 Fe5 C36 C37 -78.5(16)
C35 C36 C37 C38 -3.7(19)
Fe5 C36 C37 C38 -62.7(12)
C35 C36 C37 Fe5 59.0(13)
C34 Fe5 C37 C38 -81.5(14)
C36 Fe5 C37 C38 113.6(18)
C31 Fe5 C37 C38 156.9(18)
C30 Fe5 C37 C38 -46(3)
C32 Fe5 C37 C38 -165.5(13)
C39 Fe5 C37 C38 35.5(13)
C35 Fe5 C37 C38 77.8(14)
C33 Fe5 C37 C38 -123.5(13)
C34 Fe5 C37 C36 164.9(13)
C31 Fe5 C37 C36 43(3)
C30 Fe5 C37 C36 -159.1(18)
C32 Fe5 C37 C36 81.0(15)
C38 Fe5 C37 C36 -113.6(18)
C39 Fe5 C37 C36 -78.1(14)
C35 Fe5 C37 C36 -35.8(13)
C33 Fe5 C37 C36 123.0(14)
C36 C37 C38 C39 4(2)
Fe5 C37 C38 C39 -58.0(13)
C36 C37 C38 Fe5 61.7(11)
C34 Fe5 C38 C37 118.6(14)
C36 Fe5 C38 C37 -41.4(13)
C31 Fe5 C38 C37 -158.1(18)
C30 Fe5 C38 C37 162.1(12)
C32 Fe5 C38 C37 40(3)
C39 Fe5 C38 C37 -123(2)
C35 Fe5 C38 C37 -85.5(14)
C33 Fe5 C38 C37 76.8(16)
C34 Fe5 C38 C39 -118.4(14)
C36 Fe5 C38 C39 81.6(14)
C31 Fe5 C38 C39 -35(3)
C37 Fe5 C38 C39 123(2)
C30 Fe5 C38 C39 -74.9(15)
C32 Fe5 C38 C39 163(2)
C35 Fe5 C38 C39 37.5(12)
C33 Fe5 C38 C39 -160.1(13)
C36 C35 C39 C38 0(2)
Fe5 C35 C39 C38 60.1(13)
C36 C35 C39 Fe5 -60.1(12)
C37 C38 C39 C35 -2(2)
Fe5 C38 C39 C35 -60.5(13)
C37 C38 C39 Fe5 58.0(13)
C34 Fe5 C39 C35 -159.6(12)
C36 Fe5 C39 C35 38.8(13)
C31 Fe5 C39 C35 -76.1(14)
C37 Fe5 C39 C35 83.4(14)
C30 Fe5 C39 C35 -118.2(13)
C32 Fe5 C39 C35 -48(2)
C38 Fe5 C39 C35 118.2(18)
C33 Fe5 C39 C35 172.4(18)
C34 Fe5 C39 C38 82.2(14)
C36 Fe5 C39 C38 -79.5(14)
C31 Fe5 C39 C38 165.6(12)
C37 Fe5 C39 C38 -34.9(13)
C30 Fe5 C39 C38 123.5(13)
C32 Fe5 C39 C38 -165.9(17)
C35 Fe5 C39 C38 -118.2(18)
C33 Fe5 C39 C38 54(3)
C12 C13 C40 C41 116(49)
C12 C13 C40 C44 -56(50)
C12 C13 C40 Fe6 -144(49)
C44 Fe6 C40 C41 -118.9(15)
C46 Fe6 C40 C41 58(3)
C42 Fe6 C40 C41 -31.7(12)
C47 Fe6 C40 C41 174(3)
C45 Fe6 C40 C41 76.5(14)
C48 Fe6 C40 C41 151.8(18)
C43 Fe6 C40 C41 -78.6(12)
C49 Fe6 C40 C41 113.9(16)
C44 Fe6 C40 C13 114(2)
C46 Fe6 C40 C13 -69(3)
C42 Fe6 C40 C13 -159(2)
C47 Fe6 C40 C13 47(4)
C41 Fe6 C40 C13 -127(2)
C45 Fe6 C40 C13 -50(2)
C48 Fe6 C40 C13 25(2)
C43 Fe6 C40 C13 155(2)
C49 Fe6 C40 C13 -13(2)
C46 Fe6 C40 C44 177(2)
C42 Fe6 C40 C44 87.2(13)
C47 Fe6 C40 C44 -67(3)
C41 Fe6 C40 C44 118.9(15)
C45 Fe6 C40 C44 -164.6(14)
C48 Fe6 C40 C44 -89.3(19)
C43 Fe6 C40 C44 40.3(12)
C49 Fe6 C40 C44 -127.2(16)
C13 C40 C41 C42 -178(2)
C44 C40 C41 C42 -6(3)
Fe6 C40 C41 C42 52.8(17)
C13 C40 C41 Fe6 129.1(19)
C44 C40 C41 Fe6 -58.7(14)
C44 Fe6 C41 C42 -89.5(16)
C40 Fe6 C41 C42 -128.0(19)
C46 Fe6 C41 C42 74.3(19)
C47 Fe6 C41 C42 62(6)
C45 Fe6 C41 C42 112.3(17)
C48 Fe6 C41 C42 176(2)
C43 Fe6 C41 C42 -44.6(15)
C49 Fe6 C41 C42 151.4(17)
C44 Fe6 C41 C40 38.6(11)
C46 Fe6 C41 C40 -157.7(14)
C42 Fe6 C41 C40 128.0(19)
C47 Fe6 C41 C40 -170(5)
C45 Fe6 C41 C40 -119.7(13)
C48 Fe6 C41 C40 -56(2)
C43 Fe6 C41 C40 83.4(13)
C49 Fe6 C41 C40 -80.6(15)
C40 C41 C42 C43 12(3)
Fe6 C41 C42 C43 64.6(15)
C40 C41 C42 Fe6 -52.1(15)
C44 Fe6 C42 C41 77.7(14)
C40 Fe6 C42 C41 33.7(13)
C46 Fe6 C42 C41 -123.6(16)
C47 Fe6 C42 C41 -161.5(18)
C45 Fe6 C42 C41 -81.3(17)
C48 Fe6 C42 C41 -167(9)
C43 Fe6 C42 C41 111.7(18)
C49 Fe6 C42 C41 -52(2)
C44 Fe6 C42 C43 -34.1(12)
C40 Fe6 C42 C43 -78.1(13)
C46 Fe6 C42 C43 124.6(15)
C47 Fe6 C42 C43 87(2)
C41 Fe6 C42 C43 -111.7(18)
C45 Fe6 C42 C43 167.0(15)
C48 Fe6 C42 C43 81(9)
C49 Fe6 C42 C43 -163.3(18)
C41 C42 C43 C44 -15(3)
Fe6 C42 C43 C44 50.6(17)
C41 C42 C43 Fe6 -65.3(16)
C40 Fe6 C43 C44 -40.7(12)
C46 Fe6 C43 C44 157.5(15)
C42 Fe6 C43 C44 -125.8(18)
C47 Fe6 C43 C44 110.6(16)
C41 Fe6 C43 C44 -86.0(13)
C45 Fe6 C43 C44 -156(3)
C48 Fe6 C43 C44 66(2)
C49 Fe6 C43 C44 16(5)
C44 Fe6 C43 C42 125.8(18)
C40 Fe6 C43 C42 85.1(12)
C46 Fe6 C43 C42 -76.7(16)
C47 Fe6 C43 C42 -123.6(15)
C41 Fe6 C43 C42 39.8(10)
C45 Fe6 C43 C42 -30(3)
C48 Fe6 C43 C42 -167.7(15)
C49 Fe6 C43 C42 141(5)
C41 C40 C44 C43 -4(3)
C13 C40 C44 C43 168.8(17)
Fe6 C40 C44 C43 -64.4(17)
C41 C40 C44 Fe6 60.2(13)
C13 C40 C44 Fe6 -126.8(16)
C42 C43 C44 C40 11(3)
Fe6 C43 C44 C40 62.0(16)
C42 C43 C44 Fe6 -50.5(17)
C46 Fe6 C44 C40 -177(3)
C42 Fe6 C44 C40 -79.4(12)
C47 Fe6 C44 C40 150.4(18)
C41 Fe6 C44 C40 -38.3(10)
C45 Fe6 C44 C40 39(3)
C48 Fe6 C44 C40 109.1(18)
C43 Fe6 C44 C40 -115.1(17)
C49 Fe6 C44 C40 69.6(19)
C40 Fe6 C44 C43 115.1(17)
C46 Fe6 C44 C43 -62(3)
C42 Fe6 C44 C43 35.8(12)
C47 Fe6 C44 C43 -94(2)
C41 Fe6 C44 C43 76.8(13)
C45 Fe6 C44 C43 154(3)
C48 Fe6 C44 C43 -135.7(19)
C49 Fe6 C44 C43 -175.3(18)
C44 Fe6 C45 C46 162(3)
C40 Fe6 C45 C46 -169.7(13)
C42 Fe6 C45 C46 -87.7(15)
C47 Fe6 C45 C46 39.3(5)
C41 Fe6 C45 C46 -127.8(13)
C48 Fe6 C45 C46 82.5(8)
C43 Fe6 C45 C46 -65(3)
C49 Fe6 C45 C46 118.4(7)
C44 Fe6 C45 C49 43(3)
C40 Fe6 C45 C49 72.0(12)
C46 Fe6 C45 C49 -118.4(7)
C42 Fe6 C45 C49 153.9(14)
C47 Fe6 C45 C49 -79.0(7)
C41 Fe6 C45 C49 113.8(13)
C48 Fe6 C45 C49 -35.9(4)
C43 Fe6 C45 C49 177(3)
C49 C45 C46 C47 0.0
Fe6 C45 C46 C47 -62.6(12)
C49 C45 C46 Fe6 62.6(12)
C44 Fe6 C46 C45 -160(3)
C40 Fe6 C46 C45 25(3)
C42 Fe6 C46 C45 108.0(16)
C47 Fe6 C46 C45 -116.6(6)
C41 Fe6 C46 C45 68.4(17)
C48 Fe6 C46 C45 -78.7(7)
C43 Fe6 C46 C45 153.0(16)
C49 Fe6 C46 C45 -36.9(5)
C44 Fe6 C46 C47 -44(3)
C40 Fe6 C46 C47 142(3)
C42 Fe6 C46 C47 -135.5(18)
C41 Fe6 C46 C47 -175.1(19)
C45 Fe6 C46 C47 116.6(6)
C48 Fe6 C46 C47 37.9(5)
C43 Fe6 C46 C47 -90.5(18)
C49 Fe6 C46 C47 79.7(7)
C45 C46 C47 C48 0.0
Fe6 C46 C47 C48 -64.2(11)
C45 C46 C47 Fe6 64.2(11)
C44 Fe6 C47 C48 -79.6(14)
C40 Fe6 C47 C48 -32(3)
C46 Fe6 C47 C48 117.2(7)
C42 Fe6 C47 C48 -179(2)
C41 Fe6 C47 C48 133(6)
C45 Fe6 C47 C48 78.4(7)
C43 Fe6 C47 C48 -127.7(15)
C49 Fe6 C47 C48 36.2(4)
C44 Fe6 C47 C46 163.2(12)
C40 Fe6 C47 C46 -149(3)
C42 Fe6 C47 C46 64.2(19)
C41 Fe6 C47 C46 15(6)
C45 Fe6 C47 C46 -38.8(4)
C48 Fe6 C47 C46 -117.2(7)
C43 Fe6 C47 C46 115.1(13)
C49 Fe6 C47 C46 -81.0(7)
C46 C47 C48 C49 0.0
Fe6 C47 C48 C49 -60.5(12)
C46 C47 C48 Fe6 60.5(12)
C44 Fe6 C48 C49 -121.1(16)
C40 Fe6 C48 C49 -75.9(16)
C46 Fe6 C48 C49 80.4(9)
C42 Fe6 C48 C49 126(10)
C47 Fe6 C48 C49 119.6(6)
C41 Fe6 C48 C49 -38(2)
C45 Fe6 C48 C49 36.3(5)
C43 Fe6 C48 C49 -161.4(16)
C44 Fe6 C48 C47 119.3(15)
C40 Fe6 C48 C47 164.5(15)
C46 Fe6 C48 C47 -39.2(5)
C42 Fe6 C48 C47 6(10)
C41 Fe6 C48 C47 -157(2)
C45 Fe6 C48 C47 -83.3(7)
C43 Fe6 C48 C47 79.0(15)
C49 Fe6 C48 C47 -119.6(6)
C47 C48 C49 C45 0.0
Fe6 C48 C49 C45 -57.0(9)
C47 C48 C49 Fe6 57.0(9)
C46 C45 C49 C48 0.0
Fe6 C45 C49 C48 58.2(12)
C46 C45 C49 Fe6 -58.2(12)
C44 Fe6 C49 C48 77.3(17)
C40 Fe6 C49 C48 117.4(15)
C46 Fe6 C49 C48 -82.1(9)
C42 Fe6 C49 C48 -166.9(18)
C47 Fe6 C49 C48 -37.3(6)
C41 Fe6 C49 C48 159.8(14)
C45 Fe6 C49 C48 -120.5(6)
C43 Fe6 C49 C48 65(5)
C44 Fe6 C49 C45 -162.2(15)
C40 Fe6 C49 C45 -122.1(12)
C46 Fe6 C49 C45 38.4(5)
C42 Fe6 C49 C45 -46.4(17)
C47 Fe6 C49 C45 83.2(7)
C41 Fe6 C49 C45 -79.7(11)
C48 Fe6 C49 C45 120.5(6)
C43 Fe6 C49 C45 -175(5)
C14 C15 C50 C51 176(100)
C14 C15 C50 C54 0(30)
C14 C15 C50 Fe7 85(30)
C56 Fe7 C50 C51 -61(2)
C58 Fe7 C50 C51 -174.1(18)
C54 Fe7 C50 C51 118.1(16)
C55 Fe7 C50 C51 -93.6(18)
C57 Fe7 C50 C51 167(8)
C53 Fe7 C50 C51 80.4(14)
C59 Fe7 C50 C51 -135(2)
C52 Fe7 C50 C51 39.1(14)
C56 Fe7 C50 C54 -179.3(17)
C58 Fe7 C50 C54 67.8(18)
C55 Fe7 C50 C54 148.3(15)
C57 Fe7 C50 C54 49(8)
C53 Fe7 C50 C54 -37.7(11)
C59 Fe7 C50 C54 106.9(18)
C51 Fe7 C50 C54 -118.1(16)
C52 Fe7 C50 C54 -79.0(12)
C56 Fe7 C50 C15 62(2)
C58 Fe7 C50 C15 -51(2)
C54 Fe7 C50 C15 -118.5(16)
C55 Fe7 C50 C15 29.8(19)
C57 Fe7 C50 C15 -69(8)
C53 Fe7 C50 C15 -156.3(16)
C59 Fe7 C50 C15 -12(2)
C51 Fe7 C50 C15 123(2)
C52 Fe7 C50 C15 162.5(16)
C54 C50 C51 C52 -2(3)
C15 C50 C51 C52 -179(2)
Fe7 C50 C51 C52 -61.2(16)
C54 C50 C51 Fe7 58.8(14)
C15 C50 C51 Fe7 -118(2)
C56 Fe7 C51 C50 146.0(14)
C58 Fe7 C51 C50 39(10)
C54 Fe7 C51 C50 -38.9(11)
C55 Fe7 C51 C50 106.3(18)
C57 Fe7 C51 C50 -177.5(17)
C53 Fe7 C51 C50 -82.3(14)
C59 Fe7 C51 C50 67(2)
C52 Fe7 C51 C50 -118(2)
C56 Fe7 C51 C52 -96.2(18)
C58 Fe7 C51 C52 157(9)
C54 Fe7 C51 C52 78.8(15)
C55 Fe7 C51 C52 -136.0(19)
C57 Fe7 C51 C52 -60(3)
C53 Fe7 C51 C52 35.4(15)
C59 Fe7 C51 C52 -174.8(19)
C50 Fe7 C51 C52 118(2)
C50 C51 C52 C53 2(3)
Fe7 C51 C52 C53 -58.6(19)
C50 C51 C52 Fe7 60.7(15)
C56 Fe7 C52 C53 -135.7(17)
C58 Fe7 C52 C53 -55(3)
C54 Fe7 C52 C53 37.0(12)
C55 Fe7 C52 C53 -170.4(18)
C57 Fe7 C52 C53 -92.4(19)
C59 Fe7 C52 C53 161(9)
C51 Fe7 C52 C53 120(2)
C50 Fe7 C52 C53 82.0(14)
C56 Fe7 C52 C51 104.3(18)
C58 Fe7 C52 C51 -175(2)
C54 Fe7 C52 C51 -83.0(14)
C55 Fe7 C52 C51 70(2)
C57 Fe7 C52 C51 147.6(18)
C53 Fe7 C52 C51 -120(2)
C59 Fe7 C52 C51 41(10)
C50 Fe7 C52 C51 -38.0(13)
C51 C52 C53 C54 -1(3)
Fe7 C52 C53 C54 -58.2(17)
C51 C52 C53 Fe7 57.3(18)
C56 Fe7 C53 C52 67(2)
C58 Fe7 C53 C52 148.1(19)
C54 Fe7 C53 C52 -120.9(17)
C55 Fe7 C53 C52 56(7)
C57 Fe7 C53 C52 105.0(18)
C59 Fe7 C53 C52 -176.6(19)
C51 Fe7 C53 C52 -38.3(12)
C50 Fe7 C53 C52 -81.9(13)
C56 Fe7 C53 C54 -171.8(18)
C58 Fe7 C53 C54 -91.0(18)
C55 Fe7 C53 C54 176(7)
C57 Fe7 C53 C54 -134.2(17)
C59 Fe7 C53 C54 -56(2)
C51 Fe7 C53 C54 82.5(11)
C50 Fe7 C53 C54 39.0(10)
C52 Fe7 C53 C54 120.9(17)
C52 C53 C54 C50 -1(3)
Fe7 C53 C54 C50 -61.0(14)
C52 C53 C54 Fe7 60(2)
C51 C50 C54 C53 2(2)
C15 C50 C54 C53 178.7(19)
Fe7 C50 C54 C53 61.8(16)
C51 C50 C54 Fe7 -59.8(15)
C15 C50 C54 Fe7 116.9(19)
C56 Fe7 C54 C53 58(9)
C58 Fe7 C54 C53 106.8(19)
C55 Fe7 C54 C53 -179.1(18)
C57 Fe7 C54 C53 68.7(19)
C59 Fe7 C54 C53 149.9(18)
C51 Fe7 C54 C53 -80.3(12)
C50 Fe7 C54 C53 -118.0(15)
C52 Fe7 C54 C53 -35.3(11)
C56 Fe7 C54 C50 177(9)
C58 Fe7 C54 C50 -135.2(17)
C55 Fe7 C54 C50 -61(2)
C57 Fe7 C54 C50 -173.2(15)
C53 Fe7 C54 C50 118.0(15)
C59 Fe7 C54 C50 -92.0(18)
C51 Fe7 C54 C50 37.8(9)
C52 Fe7 C54 C50 82.7(10)
C58 Fe7 C55 C56 -82(2)
C54 Fe7 C55 C56 -170(2)
C57 Fe7 C55 C56 -38(2)
C53 Fe7 C55 C56 14(9)
C59 Fe7 C55 C56 -122(3)
C51 Fe7 C55 C56 104(2)
C50 Fe7 C55 C56 149(2)
C52 Fe7 C55 C56 62(3)
C56 Fe7 C55 C59 122(3)
C58 Fe7 C55 C59 39.7(18)
C54 Fe7 C55 C59 -48(3)
C57 Fe7 C55 C59 84(2)
C53 Fe7 C55 C59 136(7)
C51 Fe7 C55 C59 -133(2)
C50 Fe7 C55 C59 -89(2)
C52 Fe7 C55 C59 -175.6(19)
C59 C55 C56 C57 2(5)
Fe7 C55 C56 C57 63(2)
C59 C55 C56 Fe7 -61(3)
C58 Fe7 C56 C55 80(2)
C54 Fe7 C56 C55 130(8)
C57 Fe7 C56 C55 119(3)
C53 Fe7 C56 C55 -177.2(18)
C59 Fe7 C56 C55 36(2)
C51 Fe7 C56 C55 -93(2)
C50 Fe7 C56 C55 -54(3)
C52 Fe7 C56 C55 -139(2)
C58 Fe7 C56 C57 -38.8(18)
C54 Fe7 C56 C57 12(10)
C55 Fe7 C56 C57 -119(3)
C53 Fe7 C56 C57 64(3)
C59 Fe7 C56 C57 -83(2)
C51 Fe7 C56 C57 148.3(19)
C50 Fe7 C56 C57 -172.4(17)
C52 Fe7 C56 C57 102(2)
C55 C56 C57 C58 -3(4)
Fe7 C56 C57 C58 60(2)
C55 C56 C57 Fe7 -63(3)
C58 Fe7 C57 C56 117(3)
C54 Fe7 C57 C56 -178.1(16)
C55 Fe7 C57 C56 35.2(17)
C53 Fe7 C57 C56 -138.0(18)
C59 Fe7 C57 C56 78(2)
C51 Fe7 C57 C56 -57(3)
C50 Fe7 C57 C56 138(8)
C52 Fe7 C57 C56 -96.5(19)
C56 Fe7 C57 C58 -117(3)
C54 Fe7 C57 C58 65(2)
C55 Fe7 C57 C58 -81.4(19)
C53 Fe7 C57 C58 105(2)
C59 Fe7 C57 C58 -39.0(18)
C51 Fe7 C57 C58 -174(2)
C50 Fe7 C57 C58 21(9)
C52 Fe7 C57 C58 147(2)
C56 C57 C58 C59 3(3)
Fe7 C57 C58 C59 63(2)
C56 C57 C58 Fe7 -59(2)
C56 Fe7 C58 C57 38.5(16)
C54 Fe7 C58 C57 -136.1(19)
C55 Fe7 C58 C57 78.4(19)
C53 Fe7 C58 C57 -93(2)
C59 Fe7 C58 C57 116(3)
C51 Fe7 C58 C57 149(9)
C50 Fe7 C58 C57 -176.8(16)
C52 Fe7 C58 C57 -58(3)
C56 Fe7 C58 C59 -78.0(18)
C54 Fe7 C58 C59 108(2)
C55 Fe7 C58 C59 -38.0(17)
C57 Fe7 C58 C59 -116(3)
C53 Fe7 C58 C59 151(2)
C51 Fe7 C58 C59 32(10)
C50 Fe7 C58 C59 67(2)
C52 Fe7 C58 C59 -175(2)
C56 C55 C59 C58 0(4)
Fe7 C55 C59 C58 -60(2)
C56 C55 C59 Fe7 60(3)
C57 C58 C59 C55 -2(4)
Fe7 C58 C59 C55 61(2)
C57 C58 C59 Fe7 -63(2)
C56 Fe7 C59 C55 -33.7(19)
C58 Fe7 C59 C55 -116(3)
C54 Fe7 C59 C55 154(2)
C57 Fe7 C59 C55 -77(2)
C53 Fe7 C59 C55 -169.9(19)
C51 Fe7 C59 C55 69(2)
C50 Fe7 C59 C55 109(2)
C52 Fe7 C59 C55 32(11)
C56 Fe7 C59 C58 82.2(19)
C54 Fe7 C59 C58 -90(2)
C55 Fe7 C59 C58 116(3)
C57 Fe7 C59 C58 38.7(17)
C53 Fe7 C59 C58 -54(3)
C51 Fe7 C59 C58 -175.0(19)
C50 Fe7 C59 C58 -135(2)
C52 Fe7 C59 C58 148(10)
C16 C17 C60 C61 -153(38)
C16 C17 C60 C64 31(39)
C16 C17 C60 Fe8 119(38)
C68 Fe8 C60 C61 169.8(14)
C65 Fe8 C60 C61 -117.6(10)
C66 Fe8 C60 C61 -78.1(11)
C69 Fe8 C60 C61 -159.4(10)
C67 Fe8 C60 C61 -51(2)
C64 Fe8 C60 C61 117.8(13)
C63 Fe8 C60 C61 78.6(11)
C62 Fe8 C60 C61 36.4(10)
C68 Fe8 C60 C64 52.0(18)
C61 Fe8 C60 C64 -117.8(13)
C65 Fe8 C60 C64 124.6(9)
C66 Fe8 C60 C64 164.1(9)
C69 Fe8 C60 C64 82.8(11)
C67 Fe8 C60 C64 -168.8(16)
C63 Fe8 C60 C64 -39.2(10)
C62 Fe8 C60 C64 -81.4(10)
C68 Fe8 C60 C17 -68(2)
C61 Fe8 C60 C17 122.1(17)
C65 Fe8 C60 C17 4.5(14)
C66 Fe8 C60 C17 44.0(15)
C69 Fe8 C60 C17 -37.3(15)
C67 Fe8 C60 C17 71(2)
C64 Fe8 C60 C17 -120.1(16)
C63 Fe8 C60 C17 -159.3(15)
C62 Fe8 C60 C17 158.5(15)
C64 C60 C61 C62 1.2(16)
C17 C60 C61 C62 -175.4(13)
Fe8 C60 C61 C62 -59.7(10)
C64 C60 C61 Fe8 60.9(9)
C17 C60 C61 Fe8 -115.6(14)
C68 Fe8 C61 C60 -164(2)
C65 Fe8 C61 C60 79.1(11)
C66 Fe8 C61 C60 122.3(10)
C69 Fe8 C61 C60 45(2)
C67 Fe8 C61 C60 162.3(9)
C64 Fe8 C61 C60 -38.7(9)
C63 Fe8 C61 C60 -83.3(10)
C62 Fe8 C61 C60 -121.6(14)
C68 Fe8 C61 C62 -43(3)
C60 Fe8 C61 C62 121.6(14)
C65 Fe8 C61 C62 -159.3(10)
C66 Fe8 C61 C62 -116.1(10)
C69 Fe8 C61 C62 167.1(15)
C67 Fe8 C61 C62 -76.0(12)
C64 Fe8 C61 C62 83.0(10)
C63 Fe8 C61 C62 38.4(9)
C60 C61 C62 C63 -1.9(16)
Fe8 C61 C62 C63 -60.9(10)
C60 C61 C62 Fe8 58.9(10)
C68 Fe8 C62 C63 -77.4(11)
C61 Fe8 C62 C63 116.2(13)
C60 Fe8 C62 C63 79.9(10)
C65 Fe8 C62 C63 162.4(13)
C66 Fe8 C62 C63 -160.4(9)
C69 Fe8 C62 C63 -44(3)
C67 Fe8 C62 C63 -119.4(10)
C64 Fe8 C62 C63 36.1(9)
C68 Fe8 C62 C61 166.4(9)
C60 Fe8 C62 C61 -36.2(9)
C65 Fe8 C62 C61 46.3(18)
C66 Fe8 C62 C61 83.5(10)
C69 Fe8 C62 C61 -161(2)
C67 Fe8 C62 C61 124.4(10)
C64 Fe8 C62 C61 -80.1(10)
C63 Fe8 C62 C61 -116.2(13)
C61 C62 C63 C64 1.9(17)
Fe8 C62 C63 C64 -57.5(11)
C61 C62 C63 Fe8 59.5(10)
C68 Fe8 C63 C62 123.1(10)
C61 Fe8 C63 C62 -39.8(9)
C60 Fe8 C63 C62 -83.9(10)
C65 Fe8 C63 C62 -153(2)
C66 Fe8 C63 C62 44(2)
C69 Fe8 C63 C62 165.2(9)
C67 Fe8 C63 C62 79.4(11)
C64 Fe8 C63 C62 -123.0(14)
C68 Fe8 C63 C64 -113.9(10)
C61 Fe8 C63 C64 83.2(10)
C60 Fe8 C63 C64 39.1(9)
C65 Fe8 C63 C64 -30(3)
C66 Fe8 C63 C64 167.4(14)
C69 Fe8 C63 C64 -71.8(12)
C67 Fe8 C63 C64 -157.6(9)
C62 Fe8 C63 C64 123.0(14)
C61 C60 C64 C63 0.0(15)
C17 C60 C64 C63 176.7(12)
Fe8 C60 C64 C63 60.3(9)
C61 C60 C64 Fe8 -60.3(9)
C17 C60 C64 Fe8 116.4(13)
C62 C63 C64 C60 -1.2(17)
Fe8 C63 C64 C60 -59.5(9)
C62 C63 C64 Fe8 58.3(11)
C68 Fe8 C64 C60 -157.0(9)
C61 Fe8 C64 C60 38.3(8)
C65 Fe8 C64 C60 -73.3(11)
C66 Fe8 C64 C60 -46(2)
C69 Fe8 C64 C60 -115.2(9)
C67 Fe8 C64 C60 171.1(13)
C63 Fe8 C64 C60 116.8(14)
C62 Fe8 C64 C60 82.2(9)
C68 Fe8 C64 C63 86.2(12)
C61 Fe8 C64 C63 -78.5(11)
C60 Fe8 C64 C63 -116.8(14)
C65 Fe8 C64 C63 169.9(11)
C66 Fe8 C64 C63 -163.2(19)
C69 Fe8 C64 C63 128.1(11)
C67 Fe8 C64 C63 54.3(19)
C62 Fe8 C64 C63 -34.6(10)
C68 Fe8 C65 C66 -78.9(10)
C61 Fe8 C65 C66 85.6(10)
C60 Fe8 C65 C66 127.0(10)
C69 Fe8 C65 C66 -115.8(13)
C67 Fe8 C65 C66 -34.9(9)
C64 Fe8 C65 C66 167.5(9)
C63 Fe8 C65 C66 -169(2)
C62 Fe8 C65 C66 52.8(18)
C68 Fe8 C65 C69 36.8(9)
C61 Fe8 C65 C69 -158.7(8)
C60 Fe8 C65 C69 -117.3(9)
C66 Fe8 C65 C69 115.8(13)
C67 Fe8 C65 C69 80.8(9)
C64 Fe8 C65 C69 -76.7(11)
C63 Fe8 C65 C69 -53(3)
C62 Fe8 C65 C69 168.5(12)
C69 C65 C66 C67 -2.4(16)
Fe8 C65 C66 C67 59.0(11)
C69 C65 C66 Fe8 -61.4(10)
C68 Fe8 C66 C67 -38.6(9)
C61 Fe8 C66 C67 124.5(9)
C60 Fe8 C66 C67 166.8(9)
C65 Fe8 C66 C67 -122.3(14)
C69 Fe8 C66 C67 -82.5(10)
C64 Fe8 C66 C67 -157.6(18)
C63 Fe8 C66 C67 50(2)
C62 Fe8 C66 C67 81.2(11)
C68 Fe8 C66 C65 83.7(10)
C61 Fe8 C66 C65 -113.2(10)
C60 Fe8 C66 C65 -70.9(11)
C69 Fe8 C66 C65 39.8(9)
C67 Fe8 C66 C65 122.3(14)
C64 Fe8 C66 C65 -35(2)
C63 Fe8 C66 C65 172.2(16)
C62 Fe8 C66 C65 -156.6(10)
C65 C66 C67 C68 0.7(17)
Fe8 C66 C67 C68 59.0(10)
C65 C66 C67 Fe8 -58.3(10)
C68 Fe8 C67 C66 118.5(13)
C61 Fe8 C67 C66 -75.1(11)
C60 Fe8 C67 C66 -36(2)
C65 Fe8 C67 C66 36.2(9)
C69 Fe8 C67 C66 80.5(10)
C64 Fe8 C67 C66 162.6(14)
C63 Fe8 C67 C66 -158.1(11)
C62 Fe8 C67 C66 -117.0(10)
C61 Fe8 C67 C68 166.4(9)
C60 Fe8 C67 C68 -154.8(17)
C65 Fe8 C67 C68 -82.3(10)
C66 Fe8 C67 C68 -118.5(13)
C69 Fe8 C67 C68 -38.0(9)
C64 Fe8 C67 C68 44.1(19)
C63 Fe8 C67 C68 83.4(12)
C62 Fe8 C67 C68 124.4(10)
C66 C67 C68 C69 1.4(16)
Fe8 C67 C68 C69 61.3(10)
C66 C67 C68 Fe8 -59.9(10)
C61 Fe8 C68 C69 -161(2)
C60 Fe8 C68 C69 44(2)
C65 Fe8 C68 C69 -37.4(10)
C66 Fe8 C68 C69 -81.1(11)
C67 Fe8 C68 C69 -118.0(14)
C64 Fe8 C68 C69 80.5(12)
C63 Fe8 C68 C69 124.8(11)
C62 Fe8 C68 C69 165.9(11)
C61 Fe8 C68 C67 -43(3)
C60 Fe8 C68 C67 161.7(13)
C65 Fe8 C68 C67 80.6(10)
C66 Fe8 C68 C67 36.9(9)
C69 Fe8 C68 C67 118.0(14)
C64 Fe8 C68 C67 -161.4(9)
C63 Fe8 C68 C67 -117.2(10)
C62 Fe8 C68 C67 -76.1(12)
C67 C68 C69 C65 -2.8(16)
Fe8 C68 C69 C65 58.3(10)
C67 C68 C69 Fe8 -61.1(10)
C66 C65 C69 C68 3.2(16)
Fe8 C65 C69 C68 -58.1(10)
C66 C65 C69 Fe8 61.3(10)
C61 Fe8 C69 C68 167.7(14)
C60 Fe8 C69 C68 -160.3(10)
C65 Fe8 C69 C68 120.2(14)
C66 Fe8 C69 C68 80.8(11)
C67 Fe8 C69 C68 38.5(10)
C64 Fe8 C69 C68 -117.4(11)
C63 Fe8 C69 C68 -76.7(12)
C62 Fe8 C69 C68 -43(3)
C68 Fe8 C69 C65 -120.2(14)
C61 Fe8 C69 C65 47.5(19)
C60 Fe8 C69 C65 79.6(11)
C66 Fe8 C69 C65 -39.4(9)
C67 Fe8 C69 C65 -81.6(10)
C64 Fe8 C69 C65 122.4(9)
C63 Fe8 C69 C65 163.1(9)
C62 Fe8 C69 C65 -163(2)
C18 C19 C70 C74 -45(100)
C18 C19 C70 C71 128(100)
C18 C19 C70 Fe9 43(100)
C71 Fe9 C70 C74 -120.6(16)
C73 Fe9 C70 C74 -35.9(14)
C79 Fe9 C70 C74 121.3(12)
C76 Fe9 C70 C74 -163(2)
C78 Fe9 C70 C74 78.9(13)
C72 Fe9 C70 C74 -79.6(16)
C75 Fe9 C70 C74 162.9(12)
C77 Fe9 C70 C74 46(2)
C74 Fe9 C70 C71 120.6(16)
C73 Fe9 C70 C71 84.7(16)
C79 Fe9 C70 C71 -118.1(13)
C76 Fe9 C70 C71 -42(3)
C78 Fe9 C70 C71 -160.5(13)
C72 Fe9 C70 C71 41.0(17)
C75 Fe9 C70 C71 -76.5(14)
C77 Fe9 C70 C71 166(2)
C71 Fe9 C70 C19 117(2)
C74 Fe9 C70 C19 -122.5(19)
C73 Fe9 C70 C19 -158.4(19)
C79 Fe9 C70 C19 -1.2(16)
C76 Fe9 C70 C19 75(3)
C78 Fe9 C70 C19 -43.6(18)
C72 Fe9 C70 C19 158(2)
C75 Fe9 C70 C19 40.4(17)
C77 Fe9 C70 C19 -77(3)
C74 C70 C71 C72 -7(2)
C19 C70 C71 C72 178.6(18)
Fe9 C70 C71 C72 -63.6(15)
C74 C70 C71 Fe9 56.6(13)
C19 C70 C71 Fe9 -117.8(16)
C74 Fe9 C71 C72 77(2)
C73 Fe9 C71 C72 35(2)
C79 Fe9 C71 C72 -165(2)
C76 Fe9 C71 C72 -82(2)
C70 Fe9 C71 C72 114(2)
C78 Fe9 C71 C72 163(3)
C75 Fe9 C71 C72 -124(2)
C77 Fe9 C71 C72 -52(4)
C74 Fe9 C71 C70 -36.8(11)
C73 Fe9 C71 C70 -79.2(15)
C79 Fe9 C71 C70 81.1(14)
C76 Fe9 C71 C70 164.3(12)
C78 Fe9 C71 C70 49(3)
C72 Fe9 C71 C70 -114(2)
C75 Fe9 C71 C70 122.0(12)
C77 Fe9 C71 C70 -166(2)
C70 C71 C72 C73 8(3)
Fe9 C71 C72 C73 -55(2)
C70 C71 C72 Fe9 63.5(14)
C74 Fe9 C72 C71 -85.5(17)
C73 Fe9 C72 C71 -124(3)
C79 Fe9 C72 C71 39(4)
C76 Fe9 C72 C71 118.1(18)
C70 Fe9 C72 C71 -41.0(15)
C78 Fe9 C72 C71 -162(2)
C75 Fe9 C72 C71 74.5(19)
C77 Fe9 C72 C71 160.4(15)
C71 Fe9 C72 C73 124(3)
C74 Fe9 C72 C73 38.7(15)
C79 Fe9 C72 C73 164(2)
C76 Fe9 C72 C73 -117.7(18)
C70 Fe9 C72 C73 83.1(18)
C78 Fe9 C72 C73 -38(4)
C75 Fe9 C72 C73 -161.3(15)
C77 Fe9 C72 C73 -76(2)
C71 C72 C73 C74 -6(4)
Fe9 C72 C73 C74 -60.9(19)
C71 C72 C73 Fe9 54(2)
C71 Fe9 C73 C74 81.0(13)
C79 Fe9 C73 C74 -48(3)
C76 Fe9 C73 C74 -161.9(13)
C70 Fe9 C73 C74 36.8(12)
C78 Fe9 C73 C74 -78.7(15)
C72 Fe9 C73 C74 117(2)
C75 Fe9 C73 C74 166(2)
C77 Fe9 C73 C74 -120.7(13)
C71 Fe9 C73 C72 -35.5(15)
C74 Fe9 C73 C72 -117(2)
C79 Fe9 C73 C72 -164.8(18)
C76 Fe9 C73 C72 81.6(17)
C70 Fe9 C73 C72 -79.7(15)
C78 Fe9 C73 C72 164.8(14)
C75 Fe9 C73 C72 49(3)
C77 Fe9 C73 C72 122.8(15)
C72 C73 C74 C70 2(3)
Fe9 C73 C74 C70 -60.0(16)
C72 C73 C74 Fe9 62(2)
C71 C70 C74 C73 3(2)
C19 C70 C74 C73 177.4(19)
Fe9 C70 C74 C73 59.7(18)
C71 C70 C74 Fe9 -56.3(13)
C19 C70 C74 Fe9 117.7(18)
C71 Fe9 C74 C73 -84.0(15)
C79 Fe9 C74 C73 160.6(15)
C76 Fe9 C74 C73 43(3)
C70 Fe9 C74 C73 -121.4(19)
C78 Fe9 C74 C73 119.1(16)
C72 Fe9 C74 C73 -39.2(13)
C75 Fe9 C74 C73 -166(2)
C77 Fe9 C74 C73 77.0(17)
C71 Fe9 C74 C70 37.4(10)
C73 Fe9 C74 C70 121.4(19)
C79 Fe9 C74 C70 -78.0(13)
C76 Fe9 C74 C70 164.8(19)
C78 Fe9 C74 C70 -119.5(11)
C72 Fe9 C74 C70 82.1(13)
C75 Fe9 C74 C70 -45(3)
C77 Fe9 C74 C70 -161.7(10)
C71 Fe9 C75 C79 -120.5(11)
C74 Fe9 C75 C79 -45(3)
C73 Fe9 C75 C79 161(2)
C76 Fe9 C75 C79 118.3(17)
C70 Fe9 C75 C79 -78.5(13)
C78 Fe9 C75 C79 36.8(11)
C72 Fe9 C75 C79 -162.1(12)
C77 Fe9 C75 C79 80.8(12)
C71 Fe9 C75 C76 121.2(12)
C74 Fe9 C75 C76 -164(2)
C73 Fe9 C75 C76 43(3)
C79 Fe9 C75 C76 -118.3(17)
C70 Fe9 C75 C76 163.3(11)
C78 Fe9 C75 C76 -81.5(13)
C72 Fe9 C75 C76 79.6(15)
C77 Fe9 C75 C76 -37.5(11)
C79 C75 C76 C77 2(3)
Fe9 C75 C76 C77 60.9(16)
C79 C75 C76 Fe9 -58.9(14)
C71 Fe9 C76 C77 164.1(12)
C74 Fe9 C76 C77 46(3)
C73 Fe9 C76 C77 77.5(17)
C79 Fe9 C76 C77 -81.1(13)
C70 Fe9 C76 C77 -164.1(18)
C78 Fe9 C76 C77 -37.3(12)
C72 Fe9 C76 C77 120.2(16)
C75 Fe9 C76 C77 -118.8(18)
C71 Fe9 C76 C75 -77.2(14)
C74 Fe9 C76 C75 165(2)
C73 Fe9 C76 C75 -163.7(14)
C79 Fe9 C76 C75 37.7(11)
C70 Fe9 C76 C75 -45(3)
C78 Fe9 C76 C75 81.5(13)
C72 Fe9 C76 C75 -121.0(16)
C77 Fe9 C76 C75 118.8(18)
C75 C76 C77 C78 -2(2)
Fe9 C76 C77 C78 58.0(13)
C75 C76 C77 Fe9 -60.2(15)
C71 Fe9 C77 C76 -41(3)
C74 Fe9 C77 C76 -161.0(13)
C73 Fe9 C77 C76 -120.4(16)
C79 Fe9 C77 C76 82.0(14)
C70 Fe9 C77 C76 165.5(18)
C78 Fe9 C77 C76 120.3(19)
C72 Fe9 C77 C76 -79(2)
C75 Fe9 C77 C76 38.6(13)
C71 Fe9 C77 C78 -161(2)
C74 Fe9 C77 C78 78.7(14)
C73 Fe9 C77 C78 119.3(15)
C79 Fe9 C77 C78 -38.3(11)
C76 Fe9 C77 C78 -120.3(19)
C70 Fe9 C77 C78 45(3)
C72 Fe9 C77 C78 160.3(18)
C75 Fe9 C77 C78 -81.7(12)
C76 C77 C78 C79 2(2)
Fe9 C77 C78 C79 59.3(12)
C76 C77 C78 Fe9 -57.8(15)
C71 Fe9 C78 C79 44(3)
C74 Fe9 C78 C79 122.2(10)
C73 Fe9 C78 C79 163.3(12)
C76 Fe9 C78 C79 -81.2(12)
C70 Fe9 C78 C79 80.1(12)
C72 Fe9 C78 C79 -169(3)
C75 Fe9 C78 C79 -36.4(10)
C77 Fe9 C78 C79 -118.0(16)
C71 Fe9 C78 C77 162(2)
C74 Fe9 C78 C77 -119.8(12)
C73 Fe9 C78 C77 -78.7(15)
C79 Fe9 C78 C77 118.0(16)
C76 Fe9 C78 C77 36.8(13)
C70 Fe9 C78 C77 -161.9(12)
C72 Fe9 C78 C77 -51(4)
C75 Fe9 C78 C77 81.6(13)
C76 C75 C79 C78 -1(2)
Fe9 C75 C79 C78 -59.6(13)
C76 C75 C79 Fe9 58.6(15)
C77 C78 C79 C75 0(2)
Fe9 C78 C79 C75 59.8(14)
C77 C78 C79 Fe9 -60.1(12)
C71 Fe9 C79 C75 76.9(14)
C74 Fe9 C79 C75 162.5(11)
C73 Fe9 C79 C75 -162(2)
C76 Fe9 C79 C75 -38.9(11)
C70 Fe9 C79 C75 120.3(12)
C78 Fe9 C79 C75 -121.0(16)
C72 Fe9 C79 C75 47(3)
C77 Fe9 C79 C75 -82.5(12)
C71 Fe9 C79 C78 -162.1(12)
C74 Fe9 C79 C78 -76.5(13)
C73 Fe9 C79 C78 -41(3)
C76 Fe9 C79 C78 82.0(13)
C70 Fe9 C79 C78 -118.7(11)
C72 Fe9 C79 C78 168(3)
C75 Fe9 C79 C78 121.0(16)
C77 Fe9 C79 C78 38.5(11)
